data_4080776
loop_
_publ_author_name
'Muratov, Dmitry V.'
'Romanov, Alexander S.'
'Timofeeva, Tatiana V.'
'Siebert, Walter'
'Corsini, Maddalena'
'Fedi, Serena'
'Zanello, Piero'
'Kudinov, Alexander R.'

_publ_section_title
;
 Monocationic \m-Diborolyl Triple-Decker Complexes
 [CpCo(\m-1,3-C3B2Me5)M(ring)]+: Synthesis, Structures, and
 Electrochemistry
;
_journal_issue 9
_journal_name_full Organometallics
_journal_page_first 2713
_journal_paper_doi 10.1021/om400178n
_journal_volume 32
_journal_year 2013
_chemical_formula_moiety 'C18 H25 B2 Co Ir, F6 P'
_chemical_formula_sum 'C18 H25 B2 Co F6 Ir P'
_chemical_formula_weight 659.10
_chemical_name_systematic
;                                                                              
 ?                                                                             
;
_space_group_IT_number 2
_symmetry_cell_setting triclinic
_symmetry_space_group_name_Hall '-P 1'
_symmetry_space_group_name_H-M 'P -1'
_atom_sites_solution_hydrogens geom
_atom_sites_solution_primary direct
_atom_sites_solution_secondary difmap
_audit_creation_method SHELXL-97
_cell_angle_alpha 83.576(7)
_cell_angle_beta 82.452(5)
_cell_angle_gamma 82.940(7)
_cell_formula_units_Z 4
_cell_length_a 10.118(5)
_cell_length_b 14.491(7)
_cell_length_c 14.639(6)
_cell_measurement_reflns_used 2573
_cell_measurement_temperature 100(2)
_cell_measurement_theta_max 28.28
_cell_measurement_theta_min 2.11
_cell_volume 2101.6(17)
_computing_cell_refinement 'Bruker SAINT'
_computing_data_collection 'Bruker APEX II'
_computing_data_reduction 'Bruker SAINT'
_computing_molecular_graphics 'Bruker SHELXTL'
_computing_publication_material 'Bruker SHELXTL'
_computing_structure_refinement 'SHELXL-97 (Sheldrick, 1997)'
_computing_structure_solution 'SHELXS-97 (Sheldrick, 1997)'
_diffrn_ambient_temperature 100(2)
_diffrn_measured_fraction_theta_full 0.989
_diffrn_measured_fraction_theta_max 0.989
_diffrn_measurement_device_type 'Bruker APEX II CCD area detector'
_diffrn_measurement_method 'phi and omega scans'
_diffrn_radiation_monochromator graphite
_diffrn_radiation_source 'fine-focus sealed tube'
_diffrn_radiation_type MoK\a
_diffrn_radiation_wavelength 0.71073
_diffrn_reflns_av_R_equivalents 0.0000
_diffrn_reflns_av_sigmaI/netI 0.1632
_diffrn_reflns_limit_h_max 13
_diffrn_reflns_limit_h_min -13
_diffrn_reflns_limit_k_max 19
_diffrn_reflns_limit_k_min -19
_diffrn_reflns_limit_l_max 19
_diffrn_reflns_limit_l_min 0
_diffrn_reflns_number 10670
_diffrn_reflns_theta_full 28.50
_diffrn_reflns_theta_max 28.50
_diffrn_reflns_theta_min 1.41
_exptl_absorpt_coefficient_mu 7.245
_exptl_absorpt_correction_T_max 0.5549
_exptl_absorpt_correction_T_min 0.3755
_exptl_absorpt_correction_type multi-scan
_exptl_absorpt_process_details 'SADABS (Sheldrick, 1998a)'
_exptl_crystal_colour red
_exptl_crystal_density_diffrn 2.083
_exptl_crystal_density_method 'not measured'
_exptl_crystal_description plate
_exptl_crystal_F_000 1264
_exptl_crystal_size_max 0.18
_exptl_crystal_size_mid 0.12
_exptl_crystal_size_min 0.08
_refine_diff_density_max 2.060
_refine_diff_density_min -1.451
_refine_diff_density_rms 0.277
_refine_ls_extinction_method none
_refine_ls_goodness_of_fit_ref 0.898
_refine_ls_hydrogen_treatment constr
_refine_ls_matrix_type full
_refine_ls_number_parameters 473
_refine_ls_number_reflns 10670
_refine_ls_number_restraints 23
_refine_ls_restrained_S_all 0.897
_refine_ls_R_factor_all 0.1197
_refine_ls_R_factor_gt 0.0576
_refine_ls_shift/su_max 0.001
_refine_ls_shift/su_mean 0.000
_refine_ls_structure_factor_coef Fsqd
_refine_ls_weighting_details 'calc w=1/[\s^2^(Fo^2^)+(0.0300P)^2^+0.0000P] where P=(Fo^2^+2Fc^2^)/3'
_refine_ls_weighting_scheme calc
_refine_ls_wR_factor_gt 0.0990
_refine_ls_wR_factor_ref 0.1128
_reflns_number_gt 6153
_reflns_number_total 10670
_reflns_threshold_expression >2sigma(I)
_cod_data_source_file om400178n_si_002.cif
_cod_data_source_block 4a
_cod_depositor_comments
;
The following automatic conversions were performed:

'_symmetry_cell_setting' value 'Triclinic' changed to 'triclinic'
according to /home/saulius/struct/CIF-dictionaries/cif_core.dic
dictionary named 'cif_core.dic' version 2.3.1 from 2005-06-27.

Automatic conversion script
Id: cif_fix_values 1891 2012-01-12 08:04:46Z andrius 
;
_cod_original_cell_volume 2101.5(17)
_cod_original_sg_symbol_H-M 'P - 1'
_cod_database_code 4080776

loop_
_symmetry_equiv_pos_as_xyz
'x, y, z'
'-x, -y, -z'

loop_
_atom_site_label
_atom_site_type_symbol
_atom_site_fract_x
_atom_site_fract_y
_atom_site_fract_z
_atom_site_U_iso_or_equiv
_atom_site_adp_type
_atom_site_occupancy
_atom_site_symmetry_multiplicity
_atom_site_calc_flag
_atom_site_refinement_flags
_atom_site_disorder_assembly
_atom_site_disorder_group
Ir1B Ir 0.46037(4) 0.75153(3) 0.48448(3) 0.02233(14) Uani 1 1 d . . .
Ir1A Ir 0.46721(4) 1.25012(3) 1.01979(3) 0.02202(13) Uani 1 1 d . . .
C6A C 0.6409(10) 1.1893(8) 0.9364(7) 0.017(3) Uani 1 1 d . . .
C7A C 0.6379(11) 1.3248(8) 1.0258(7) 0.0180(19) Uani 1 1 d . . .
C8A C 0.6428(11) 1.2453(8) 1.0916(7) 0.0180(19) Uani 1 1 d . . .
C3A C 0.9636(11) 1.3046(9) 0.9704(8) 0.023(3) Uani 1 1 d . . .
H3AA H 0.9624 1.3730 0.9753 0.028 Uiso 1 1 calc R . .
C5A C 0.9653(12) 1.1495(10) 1.0115(9) 0.035(3) Uani 1 1 d . . .
H5AA H 0.9687 1.0869 1.0480 0.042 Uiso 1 1 calc R . .
C4A C 0.9674(11) 1.2325(10) 1.0463(9) 0.032(3) Uani 1 1 d . . .
H4AA H 0.9719 1.2416 1.1125 0.039 Uiso 1 1 calc R . .
C2A C 0.9568(11) 1.2647(9) 0.8909(8) 0.026(3) Uani 1 1 d . . .
H2AA H 0.9526 1.2979 0.8275 0.031 Uiso 1 1 calc R . .
C1A C 0.9614(11) 1.1662(9) 0.9153(8) 0.032(3) Uani 1 1 d . . .
H1AA H 0.9611 1.1178 0.8717 0.038 Uiso 1 1 calc R . .
C9A C 0.6381(11) 1.1287(9) 0.8596(7) 0.029(3) Uani 1 1 d . . .
H9AA H 0.7295 1.1136 0.8298 0.043 Uiso 1 1 calc R . .
H9AB H 0.5825 1.1622 0.8138 0.043 Uiso 1 1 calc R . .
H9AC H 0.6003 1.0709 0.8853 0.043 Uiso 1 1 calc R . .
C8B C 0.6249(11) 0.7888(8) 0.5472(6) 0.022(3) Uani 1 1 d D . .
B1B B 0.6429(12) 0.7490(10) 0.3858(9) 0.022(2) Uani 1 1 d . . .
C2B C 0.9511(11) 0.7997(10) 0.4808(8) 0.030(2) Uani 1 1 d . . .
H2BA H 0.9489 0.8668 0.4920 0.036 Uiso 1 1 calc R . .
C3B C 0.9452(11) 0.7215(9) 0.5496(9) 0.030(2) Uani 1 1 d . . .
H3BA H 0.9384 0.7240 0.6181 0.036 Uiso 1 1 calc R . .
C5B C 0.9603(11) 0.6664(10) 0.4084(9) 0.036(3) Uani 1 1 d . . .
H5BA H 0.9663 0.6232 0.3590 0.043 Uiso 1 1 calc R . .
C4B C 0.9527(11) 0.6410(9) 0.5041(9) 0.029(3) Uani 1 1 d . . .
H4BA H 0.9508 0.5759 0.5348 0.034 Uiso 1 1 calc R . .
C1B C 0.9612(12) 0.7643(11) 0.3947(9) 0.036(4) Uani 1 1 d . . .
H1BA H 0.9655 0.8025 0.3334 0.043 Uiso 1 1 calc R . .
B2B B 0.6268(12) 0.6810(11) 0.5570(9) 0.022(2) Uani 1 1 d . . .
C10B C 0.6626(12) 0.7570(10) 0.2801(8) 0.042(3) Uani 1 1 d . . .
H10A H 0.7453 0.7189 0.2587 0.063 Uiso 1 1 calc R . .
H10B H 0.6688 0.8225 0.2561 0.063 Uiso 1 1 calc R . .
H10C H 0.5861 0.7349 0.2576 0.063 Uiso 1 1 calc R . .
Co1A Co 0.79711(13) 1.23287(10) 0.98549(9) 0.0081(3) Uani 1 1 d . . .
C11A C 0.6357(12) 1.4211(8) 1.0511(9) 0.038(3) Uani 1 1 d . . .
H11A H 0.7172 1.4264 1.0787 0.056 Uiso 1 1 calc R . .
H11B H 0.5569 1.4355 1.0958 0.056 Uiso 1 1 calc R . .
H11C H 0.6315 1.4653 0.9955 0.056 Uiso 1 1 calc R . .
C17A C 0.2782(11) 1.3320(10) 1.0599(8) 0.0319(16) Uani 1 1 d . . .
H17A H 0.2682 1.3959 1.0811 0.038 Uiso 1 1 calc R . .
C14A C 0.2924(11) 1.1758(10) 1.0620(8) 0.0319(16) Uani 1 1 d . . .
H14A H 0.2921 1.1082 1.0851 0.038 Uiso 1 1 calc R . .
C10A C 0.6288(11) 1.3665(8) 0.8306(7) 0.029(3) Uani 1 1 d . . .
H10D H 0.7034 1.3482 0.7840 0.044 Uiso 1 1 calc R . .
H10E H 0.6352 1.4300 0.8453 0.044 Uiso 1 1 calc R . .
H10F H 0.5436 1.3646 0.8061 0.044 Uiso 1 1 calc R . .
C15A C 0.2930(11) 1.2156(10) 0.9677(9) 0.0319(16) Uani 1 1 d . . .
H15A H 0.2929 1.1802 0.9128 0.038 Uiso 1 1 calc R . .
C18A C 0.2827(11) 1.2505(11) 1.1158(9) 0.040(4) Uani 1 1 d . . .
H18A H 0.2777 1.2451 1.1849 0.048 Uiso 1 1 calc R . .
C16A C 0.2812(11) 1.3116(10) 0.9670(9) 0.0319(16) Uani 1 1 d . . .
H16A H 0.2728 1.3582 0.9117 0.038 Uiso 1 1 calc R . .
C13A C 0.6568(13) 1.0458(8) 1.0867(9) 0.040(3) Uani 1 1 d . . .
H13A H 0.7409 1.0125 1.0604 0.060 Uiso 1 1 calc R . .
H13B H 0.5808 1.0162 1.0725 0.060 Uiso 1 1 calc R . .
H13C H 0.6552 1.0436 1.1540 0.060 Uiso 1 1 calc R . .
C12A C 0.6500(11) 1.2458(9) 1.1915(7) 0.034(3) Uani 1 1 d . . .
H12A H 0.7388 1.2607 1.2010 0.050 Uiso 1 1 calc R . .
H12B H 0.6348 1.1842 1.2233 0.050 Uiso 1 1 calc R . .
H12C H 0.5812 1.2930 1.2167 0.050 Uiso 1 1 calc R . .
Co1B Co 0.78959(13) 0.72989(10) 0.47408(9) 0.0116(3) Uani 1 1 d . . .
C12B C 0.6151(12) 0.8456(9) 0.6303(8) 0.033(3) Uani 1 1 d . . .
H12D H 0.6844 0.8886 0.6195 0.050 Uiso 1 1 calc R . .
H12E H 0.6284 0.8032 0.6862 0.050 Uiso 1 1 calc R . .
H12F H 0.5264 0.8814 0.6385 0.050 Uiso 1 1 calc R . .
C15B C 0.2868(11) 0.6862(12) 0.4590(10) 0.042(4) Uani 1 1 d . . .
H15B H 0.2867 0.6254 0.4327 0.050 Uiso 1 1 calc R . .
C17B C 0.2749(11) 0.8432(10) 0.4698(9) 0.032(3) Uani 1 1 d . . .
H17B H 0.2672 0.9123 0.4535 0.039 Uiso 1 1 calc R . .
C13B C 0.6237(13) 0.6061(10) 0.6469(8) 0.042(3) Uani 1 1 d . . .
H13D H 0.7016 0.5590 0.6398 0.063 Uiso 1 1 calc R . .
H13E H 0.5412 0.5756 0.6536 0.063 Uiso 1 1 calc R . .
H13F H 0.6264 0.6381 0.7021 0.063 Uiso 1 1 calc R . .
C16B C 0.2866(12) 0.7779(11) 0.4099(9) 0.040(4) Uani 1 1 d . . .
H16B H 0.2899 0.7913 0.3412 0.048 Uiso 1 1 calc R . .
C9B C 0.6474(12) 0.5599(8) 0.4195(9) 0.037(3) Uani 1 1 d . . .
H9BA H 0.7420 0.5362 0.4054 0.056 Uiso 1 1 calc R . .
H9BB H 0.6022 0.5634 0.3638 0.056 Uiso 1 1 calc R . .
H9BC H 0.6043 0.5178 0.4684 0.056 Uiso 1 1 calc R . .
C14B C 0.2749(11) 0.7021(10) 0.5533(10) 0.036(3) Uani 1 1 d . . .
H14B H 0.2674 0.6531 0.6070 0.043 Uiso 1 1 calc R . .
C18B C 0.2683(12) 0.7972(11) 0.5591(9) 0.037(4) Uani 1 1 d . . .
H18B H 0.2550 0.8283 0.6178 0.045 Uiso 1 1 calc R . .
C11B C 0.6405(14) 0.9319(9) 0.4156(10) 0.055(4) Uani 1 1 d . . .
H11D H 0.7333 0.9468 0.4102 0.082 Uiso 1 1 calc R . .
H11E H 0.5835 0.9722 0.4578 0.082 Uiso 1 1 calc R . .
H11F H 0.6087 0.9423 0.3545 0.082 Uiso 1 1 calc R . .
B2A B 0.6462(13) 1.1505(10) 1.0437(8) 0.021(3) Uani 1 1 d . . .
B1A B 0.6356(13) 1.2972(11) 0.9204(9) 0.024(3) Uani 1 1 d . . .
C6B C 0.6374(11) 0.6569(8) 0.4522(8) 0.021(3) Uani 1 1 d . . .
C7B C 0.6342(11) 0.8278(8) 0.4541(6) 0.027(3) Uani 1 1 d D . .
P1A P 0.9718(3) 0.9619(2) 0.71623(18) 0.0300(7) Uiso 1 1 d D . .
P1B P 0.9638(3) 0.4651(3) 0.2161(2) 0.0272(7) Uani 1 1 d . . .
F6A F 0.9093(8) 0.9597(5) 0.8215(5) 0.053(2) Uiso 1 1 d . A .
F5A F 1.0404(9) 0.9684(6) 0.6145(6) 0.076(3) Uiso 1 1 d . A .
F4A F 1.0515(10) 0.8633(5) 0.7368(5) 0.108(9) Uiso 0.40 1 d PD A 1
F3A F 1.0903(7) 1.0098(8) 0.7431(6) 0.080(7) Uiso 0.40 1 d PD A 1
F2A F 0.8922(10) 1.0605(4) 0.6957(5) 0.032(4) Uiso 0.40 1 d PD A 1
F1A F 0.8533(8) 0.9139(8) 0.6894(6) 0.167(14) Uiso 0.40 1 d PD A 1
F4B F 0.9555(10) 0.4664(7) 0.3231(5) 0.091(4) Uani 1 1 d . . .
F3B F 0.8869(8) 0.5665(6) 0.2093(5) 0.061(3) Uani 1 1 d . . .
F2B F 0.9569(11) 0.4633(7) 0.1101(5) 0.088(3) Uani 1 1 d . . .
F5B F 0.8229(11) 0.4291(7) 0.2380(7) 0.101(4) Uani 1 1 d . . .
F1B F 1.0398(12) 0.3654(6) 0.2237(6) 0.111(5) Uani 1 1 d . . .
F6B F 1.0981(9) 0.5056(7) 0.1930(8) 0.105(4) Uani 1 1 d . . .
F1A' F 0.8352(5) 1.0082(6) 0.6834(5) 0.078(5) Uiso 0.60 1 d PD A 2
F2A' F 1.0137(8) 1.0612(3) 0.7241(5) 0.087(5) Uiso 0.60 1 d PD A 2
F3A' F 1.1083(5) 0.9155(6) 0.7491(5) 0.054(4) Uiso 0.60 1 d PD A 2
F4A' F 0.9299(8) 0.8626(3) 0.7083(5) 0.052(4) Uiso 0.60 1 d PD A 2

loop_
_atom_site_aniso_label
_atom_site_aniso_U_11
_atom_site_aniso_U_22
_atom_site_aniso_U_33
_atom_site_aniso_U_23
_atom_site_aniso_U_13
_atom_site_aniso_U_12
Ir1B 0.0139(3) 0.0317(4) 0.0216(3) -0.0038(2) -0.00148(19) -0.0030(2)
Ir1A 0.0155(3) 0.0280(3) 0.0225(3) -0.0007(2) -0.00176(19) -0.0040(2)
C6A 0.009(6) 0.016(7) 0.027(6) -0.011(5) -0.002(5) -0.002(5)
C7A 0.018(5) 0.023(5) 0.017(4) -0.008(3) -0.006(3) -0.008(4)
C8A 0.018(5) 0.023(5) 0.017(4) -0.008(3) -0.006(3) -0.008(4)
C3A 0.015(6) 0.022(7) 0.032(7) -0.001(5) -0.001(5) -0.003(5)
C5A 0.019(7) 0.034(9) 0.051(9) 0.005(7) -0.006(6) -0.010(6)
C4A 0.015(7) 0.056(10) 0.029(8) -0.007(7) -0.008(5) -0.005(6)
C2A 0.015(6) 0.042(9) 0.023(7) -0.011(6) 0.000(5) -0.008(6)
C1A 0.023(7) 0.038(9) 0.034(8) -0.012(6) -0.001(6) 0.000(6)
C9A 0.025(7) 0.039(8) 0.028(7) -0.019(6) -0.007(5) -0.008(6)
C8B 0.016(6) 0.036(8) 0.014(6) 0.007(5) -0.012(5) -0.002(5)
B1B 0.009(5) 0.037(7) 0.019(5) -0.002(4) 0.000(4) -0.005(4)
C2B 0.011(4) 0.043(7) 0.037(6) 0.001(4) -0.005(4) -0.003(4)
C3B 0.011(4) 0.043(7) 0.037(6) 0.001(4) -0.005(4) -0.003(4)
C5B 0.019(7) 0.049(10) 0.040(9) -0.001(7) -0.010(6) -0.005(7)
C4B 0.014(7) 0.015(7) 0.055(9) 0.002(6) -0.007(6) 0.004(5)
C1B 0.018(7) 0.063(11) 0.028(8) -0.002(7) -0.001(5) -0.011(7)
B2B 0.009(5) 0.037(7) 0.019(5) -0.002(4) 0.000(4) -0.005(4)
C10B 0.030(6) 0.060(7) 0.035(5) -0.001(5) -0.011(4) 0.007(5)
Co1A 0.0034(7) 0.0125(8) 0.0091(7) -0.0021(6) -0.0011(5) -0.0022(6)
C11A 0.031(8) 0.031(8) 0.058(9) -0.019(7) -0.014(7) -0.009(6)
C17A 0.006(3) 0.046(5) 0.042(4) -0.003(4) 0.002(3) -0.001(3)
C14A 0.006(3) 0.046(5) 0.042(4) -0.003(4) 0.002(3) -0.001(3)
C10A 0.028(7) 0.023(7) 0.035(7) 0.017(5) -0.008(5) -0.008(6)
C15A 0.006(3) 0.046(5) 0.042(4) -0.003(4) 0.002(3) -0.001(3)
C18A 0.007(6) 0.079(12) 0.032(8) 0.002(8) -0.001(5) -0.002(7)
C16A 0.006(3) 0.046(5) 0.042(4) -0.003(4) 0.002(3) -0.001(3)
C13A 0.034(8) 0.023(8) 0.057(9) 0.019(6) -0.010(6) 0.002(6)
C12A 0.012(6) 0.057(9) 0.031(7) -0.007(6) 0.001(5) 0.001(6)
Co1B 0.0069(7) 0.0159(9) 0.0125(7) -0.0026(6) -0.0013(5) -0.0022(6)
C12B 0.031(8) 0.031(8) 0.039(8) -0.012(6) -0.006(6) 0.004(6)
C15B 0.016(7) 0.064(11) 0.047(9) -0.014(8) -0.009(6) -0.004(7)
C17B 0.010(6) 0.032(8) 0.053(9) -0.005(7) -0.002(6) 0.009(6)
C13B 0.030(6) 0.060(7) 0.035(5) -0.001(5) -0.011(4) 0.007(5)
C16B 0.022(8) 0.063(11) 0.031(8) -0.004(7) -0.002(6) 0.008(7)
C9B 0.030(8) 0.031(8) 0.054(9) -0.023(7) 0.014(6) -0.019(6)
C14B 0.009(6) 0.043(10) 0.057(10) 0.002(7) -0.001(6) -0.014(6)
C18B 0.013(7) 0.068(12) 0.033(8) -0.019(7) -0.002(5) 0.000(7)
C11B 0.041(9) 0.024(8) 0.089(12) 0.001(8) 0.016(8) 0.006(7)
B2A 0.020(7) 0.026(8) 0.016(7) 0.012(6) -0.002(5) -0.009(6)
B1A 0.015(7) 0.034(9) 0.022(7) -0.006(6) 0.003(5) 0.000(6)
C6B 0.013(6) 0.009(6) 0.041(7) -0.004(5) 0.001(5) -0.008(5)
C7B 0.010(6) 0.028(8) 0.043(8) -0.008(6) 0.005(5) -0.010(5)
P1B 0.0335(19) 0.0242(18) 0.0225(17) -0.0051(12) 0.0019(16) -0.0014(17)
F4B 0.141(10) 0.077(7) 0.031(5) -0.002(5) -0.007(5) 0.075(7)
F3B 0.072(6) 0.046(6) 0.049(5) 0.016(4) 0.013(4) 0.022(5)
F2B 0.146(10) 0.078(8) 0.038(5) -0.023(5) -0.009(5) 0.005(7)
F5B 0.105(9) 0.109(9) 0.099(8) -0.008(7) 0.014(6) -0.078(7)
F1B 0.189(12) 0.027(5) 0.076(7) 0.008(4) 0.068(7) 0.048(6)
F6B 0.031(6) 0.089(8) 0.199(11) 0.008(8) -0.021(6) -0.035(5)

loop_
_atom_type_symbol
_atom_type_description
_atom_type_scat_dispersion_real
_atom_type_scat_dispersion_imag
_atom_type_scat_source
C C 0.0033 0.0016 'International Tables Vol C Tables 4.2.6.8 and 6.1.1.4'
H H 0.0000 0.0000 'International Tables Vol C Tables 4.2.6.8 and 6.1.1.4'
B B 0.0013 0.0007 'International Tables Vol C Tables 4.2.6.8 and 6.1.1.4'
F F 0.0171 0.0103 'International Tables Vol C Tables 4.2.6.8 and 6.1.1.4'
P P 0.1023 0.0942 'International Tables Vol C Tables 4.2.6.8 and 6.1.1.4'
Co Co 0.3494 0.9721 'International Tables Vol C Tables 4.2.6.8 and 6.1.1.4'
Ir Ir -1.4442 7.9887 'International Tables Vol C Tables 4.2.6.8 and 6.1.1.4'

loop_
_geom_angle_atom_site_label_1
_geom_angle_atom_site_label_2
_geom_angle_atom_site_label_3
_geom_angle
C6B Ir1B C8B 69.9(4)
C6B Ir1B C16B 126.6(5)
C8B Ir1B C16B 155.6(5)
C6B Ir1B C7B 70.0(4)
C8B Ir1B C7B 38.2(3)
C16B Ir1B C7B 124.4(5)
C6B Ir1B C18B 155.9(5)
C8B Ir1B C18B 111.7(4)
C16B Ir1B C18B 61.5(5)
C7B Ir1B C18B 127.1(5)
C6B Ir1B C14B 121.7(5)
C8B Ir1B C14B 127.9(4)
C16B Ir1B C14B 62.6(5)
C7B Ir1B C14B 161.2(5)
C18B Ir1B C14B 37.2(5)
C6B Ir1B C17B 161.1(5)
C8B Ir1B C17B 123.7(5)
C16B Ir1B C17B 36.1(5)
C7B Ir1B C17B 111.6(5)
C18B Ir1B C17B 37.5(4)
C14B Ir1B C17B 62.6(5)
C6B Ir1B C15B 108.0(5)
C8B Ir1B C15B 162.9(4)
C16B Ir1B C15B 38.6(5)
C7B Ir1B C15B 158.4(4)
C18B Ir1B C15B 62.9(5)
C14B Ir1B C15B 37.8(4)
C17B Ir1B C15B 63.1(5)
C6B Ir1B B1B 42.2(5)
C8B Ir1B B1B 69.4(4)
C16B Ir1B B1B 109.5(5)
C7B Ir1B B1B 42.8(5)
C18B Ir1B B1B 161.9(6)
C14B Ir1B B1B 155.7(5)
C17B Ir1B B1B 125.9(5)
C15B Ir1B B1B 121.2(5)
C6B Ir1B B2B 43.2(5)
C8B Ir1B B2B 41.8(5)
C16B Ir1B B2B 162.6(6)
C7B Ir1B B2B 69.1(4)
C18B Ir1B B2B 121.5(5)
C14B Ir1B B2B 108.5(5)
C17B Ir1B B2B 155.7(5)
C15B Ir1B B2B 125.1(6)
B1B Ir1B B2B 72.1(5)
C15A Ir1A C6A 107.5(4)
C15A Ir1A C7A 157.5(5)
C6A Ir1A C7A 69.9(4)
C15A Ir1A C8A 163.8(5)
C6A Ir1A C8A 70.6(4)
C7A Ir1A C8A 38.2(4)
C15A Ir1A C17A 63.0(5)
C6A Ir1A C17A 161.4(4)
C7A Ir1A C17A 112.2(5)
C8A Ir1A C17A 123.2(4)
C15A Ir1A C14A 38.9(4)
C6A Ir1A C14A 121.5(5)
C7A Ir1A C14A 161.3(4)
C8A Ir1A C14A 127.6(4)
C17A Ir1A C14A 62.4(5)
C15A Ir1A C16A 37.3(5)
C6A Ir1A C16A 124.7(4)
C7A Ir1A C16A 124.9(5)
C8A Ir1A C16A 156.5(5)
C17A Ir1A C16A 38.1(4)
C14A Ir1A C16A 63.2(5)
C15A Ir1A C18A 63.2(5)
C6A Ir1A C18A 156.3(5)
C7A Ir1A C18A 127.4(5)
C8A Ir1A C18A 111.8(4)
C17A Ir1A C18A 36.4(5)
C14A Ir1A C18A 37.4(5)
C16A Ir1A C18A 62.4(5)
C15A Ir1A B1A 119.0(5)
C6A Ir1A B1A 41.5(5)
C7A Ir1A B1A 44.0(4)
C8A Ir1A B1A 70.9(4)
C17A Ir1A B1A 126.6(5)
C14A Ir1A B1A 154.2(5)
C16A Ir1A B1A 107.6(5)
C18A Ir1A B1A 162.1(6)
C15A Ir1A B2A 124.6(5)
C6A Ir1A B2A 43.3(4)
C7A Ir1A B2A 69.7(5)
C8A Ir1A B2A 42.9(5)
C17A Ir1A B2A 155.3(5)
C14A Ir1A B2A 107.4(5)
C16A Ir1A B2A 160.4(5)
C18A Ir1A B2A 121.8(5)
B1A Ir1A B2A 73.0(5)
C9A C6A B1A 123.0(10)
C9A C6A B2A 124.4(10)
B1A C6A B2A 112.5(10)
C9A C6A Co1A 130.4(8)
B1A C6A Co1A 69.6(7)
B2A C6A Co1A 69.3(6)
C9A C6A Ir1A 125.4(8)
B1A C6A Ir1A 71.2(6)
B2A C6A Ir1A 70.2(6)
Co1A C6A Ir1A 104.2(5)
C8A C7A C11A 122.9(10)
C8A C7A B1A 112.3(10)
C11A C7A B1A 124.8(11)
C8A C7A Co1A 70.8(7)
C11A C7A Co1A 129.3(8)
B1A C7A Co1A 67.7(6)
C8A C7A Ir1A 71.1(6)
C11A C7A Ir1A 127.3(8)
B1A C7A Ir1A 69.6(6)
Co1A C7A Ir1A 103.4(5)
C7A C8A C12A 125.8(10)
C7A C8A B2A 111.6(9)
C12A C8A B2A 122.5(10)
C7A C8A Co1A 68.6(6)
C12A C8A Co1A 128.8(7)
B2A C8A Co1A 68.2(6)
C7A C8A Ir1A 70.7(6)
C12A C8A Ir1A 128.9(8)
B2A C8A Ir1A 69.9(6)
Co1A C8A Ir1A 102.2(4)
C2A C3A C4A 108.9(11)
C2A C3A Co1A 70.0(7)
C4A C3A Co1A 68.7(7)
C2A C3A H3AA 125.5
C4A C3A H3AA 125.5
Co1A C3A H3AA 125.5
C4A C5A C1A 108.7(12)
C4A C5A Co1A 71.4(8)
C1A C5A Co1A 70.3(7)
C4A C5A H5AA 125.6
C1A C5A H5AA 125.6
Co1A C5A H5AA 125.6
C5A C4A C3A 107.6(11)
C5A C4A Co1A 69.4(7)
C3A C4A Co1A 70.3(6)
C5A C4A H4AA 126.2
C3A C4A H4AA 126.2
Co1A C4A H4AA 126.2
C3A C2A C1A 106.9(11)
C3A C2A Co1A 71.0(7)
C1A C2A Co1A 68.9(7)
C3A C2A H2AA 126.5
C1A C2A H2AA 126.5
Co1A C2A H2AA 126.5
C5A C1A C2A 107.9(11)
C5A C1A Co1A 69.0(7)
C2A C1A Co1A 70.1(7)
C5A C1A H1AA 126.1
C2A C1A H1AA 126.1
Co1A C1A H1AA 126.1
C6A C9A H9AA 109.5
C6A C9A H9AB 109.5
H9AA C9A H9AB 109.5
C6A C9A H9AC 109.5
H9AA C9A H9AC 109.5
H9AB C9A H9AC 109.5
C7B C8B C12B 124.2(11)
C7B C8B B2B 112.8(10)
C12B C8B B2B 123.0(9)
C7B C8B Co1B 69.6(7)
C12B C8B Co1B 128.8(8)
B2B C8B Co1B 69.5(7)
C7B C8B Ir1B 71.2(6)
C12B C8B Ir1B 126.7(8)
B2B C8B Ir1B 70.5(6)
Co1B C8B Ir1B 104.5(5)
C10B B1B C6B 126.6(12)
C10B B1B C7B 129.6(12)
C6B B1B C7B 103.7(9)
C10B B1B Co1B 127.6(9)
C6B B1B Co1B 67.1(6)
C7B B1B Co1B 65.3(6)
C10B B1B Ir1B 131.1(9)
C6B B1B Ir1B 67.6(6)
C7B B1B Ir1B 67.7(6)
Co1B B1B Ir1B 101.3(5)
C1B C2B C3B 106.7(13)
C1B C2B Co1B 69.9(7)
C3B C2B Co1B 68.7(7)
C1B C2B H2BA 126.6
C3B C2B H2BA 126.6
Co1B C2B H2BA 126.6
C4B C3B C2B 107.9(11)
C4B C3B Co1B 70.0(7)
C2B C3B Co1B 70.1(7)
C4B C3B H3BA 126.1
C2B C3B H3BA 126.1
Co1B C3B H3BA 126.1
C4B C5B C1B 107.1(12)
C4B C5B Co1B 69.7(7)
C1B C5B Co1B 70.1(8)
C4B C5B H5BA 126.4
C1B C5B H5BA 126.4
Co1B C5B H5BA 126.4
C3B C4B C5B 108.9(12)
C3B C4B Co1B 69.6(7)
C5B C4B Co1B 69.9(7)
C3B C4B H4BA 125.5
C5B C4B H4BA 125.5
Co1B C4B H4BA 125.5
C2B C1B C5B 109.3(12)
C2B C1B Co1B 70.0(7)
C5B C1B Co1B 69.4(7)
C2B C1B H1BA 125.3
C5B C1B H1BA 125.3
Co1B C1B H1BA 125.3
C8B B2B C6B 103.2(9)
C8B B2B C13B 131.2(11)
C6B B2B C13B 125.6(11)
C8B B2B Co1B 65.8(6)
C6B B2B Co1B 66.6(6)
C13B B2B Co1B 129.2(8)
C8B B2B Ir1B 67.8(6)
C6B B2B Ir1B 67.0(6)
C13B B2B Ir1B 129.4(8)
Co1B B2B Ir1B 101.3(6)
B1B C10B H10A 109.5
B1B C10B H10B 109.5
H10A C10B H10B 109.5
B1B C10B H10C 109.5
H10A C10B H10C 109.5
H10B C10B H10C 109.5
C6A Co1A C5A 124.0(5)
C6A Co1A C7A 75.4(4)
C5A Co1A C7A 151.1(5)
C6A Co1A C1A 104.3(5)
C5A Co1A C1A 40.7(5)
C7A Co1A C1A 164.7(5)
C6A Co1A C4A 161.7(5)
C5A Co1A C4A 39.2(5)
C7A Co1A C4A 117.3(5)
C1A Co1A C4A 67.1(5)
C6A Co1A C2A 116.9(4)
C5A Co1A C2A 68.7(5)
C7A Co1A C2A 125.1(5)
C1A Co1A C2A 41.0(5)
C4A Co1A C2A 68.0(5)
C6A Co1A C8A 75.7(4)
C5A Co1A C8A 118.0(5)
C7A Co1A C8A 40.6(4)
C1A Co1A C8A 154.7(5)
C4A Co1A C8A 105.0(5)
C2A Co1A C8A 160.6(5)
C6A Co1A C3A 152.2(5)
C5A Co1A C3A 67.3(5)
C7A Co1A C3A 106.3(5)
C1A Co1A C3A 66.6(5)
C4A Co1A C3A 41.1(5)
C2A Co1A C3A 38.9(4)
C8A Co1A C3A 124.2(5)
C6A Co1A B1A 44.6(5)
C5A Co1A B1A 161.6(5)
C7A Co1A B1A 47.2(5)
C1A Co1A B1A 122.2(5)
C4A Co1A B1A 153.7(6)
C2A Co1A B1A 102.2(5)
C8A Co1A B1A 76.0(5)
C3A Co1A B1A 116.2(5)
C6A Co1A B2A 46.3(4)
C5A Co1A B2A 102.5(5)
C7A Co1A B2A 74.8(5)
C1A Co1A B2A 116.4(6)
C4A Co1A B2A 121.5(5)
C2A Co1A B2A 153.7(5)
C8A Co1A B2A 45.5(5)
C3A Co1A B2A 161.5(5)
B1A Co1A B2A 78.5(5)
C7A C11A H11A 109.5
C7A C11A H11B 109.5
H11A C11A H11B 109.5
C7A C11A H11C 109.5
H11A C11A H11C 109.5
H11B C11A H11C 109.5
C18A C17A C16A 108.9(13)
C18A C17A Ir1A 72.4(8)
C16A C17A Ir1A 71.3(7)
C18A C17A H17A 125.5
C16A C17A H17A 125.5
Ir1A C17A H17A 125.5
C18A C14A C15A 106.5(13)
C18A C14A Ir1A 71.9(8)
C15A C14A Ir1A 69.6(7)
C18A C14A H14A 126.7
C15A C14A H14A 126.7
Ir1A C14A H14A 126.7
B1A C10A H10D 109.5
B1A C10A H10E 109.5
H10D C10A H10E 109.5
B1A C10A H10F 109.5
H10D C10A H10F 109.5
H10E C10A H10F 109.5
C16A C15A C14A 108.1(12)
C16A C15A Ir1A 72.8(8)
C14A C15A Ir1A 71.5(7)
C16A C15A H15A 125.9
C14A C15A H15A 125.9
Ir1A C15A H15A 125.9
C17A C18A C14A 109.3(12)
C17A C18A Ir1A 71.3(7)
C14A C18A Ir1A 70.7(7)
C17A C18A H18A 125.3
C14A C18A H18A 125.3
Ir1A C18A H18A 125.3
C15A C16A C17A 107.2(12)
C15A C16A Ir1A 70.0(7)
C17A C16A Ir1A 70.6(7)
C15A C16A H16A 126.4
C17A C16A H16A 126.4
Ir1A C16A H16A 126.4
B2A C13A H13A 109.5
B2A C13A H13B 109.5
H13A C13A H13B 109.5
B2A C13A H13C 109.5
H13A C13A H13C 109.5
H13B C13A H13C 109.5
C8A C12A H12A 109.5
C8A C12A H12B 109.5
H12A C12A H12B 109.5
C8A C12A H12C 109.5
H12A C12A H12C 109.5
H12B C12A H12C 109.5
C8B Co1B C7B 41.1(4)
C8B Co1B C3B 108.4(5)
C7B Co1B C3B 133.1(5)
C8B Co1B C4B 135.7(4)
C7B Co1B C4B 173.4(5)
C3B Co1B C4B 40.3(5)
C8B Co1B C5B 176.1(4)
C7B Co1B C5B 142.7(4)
C3B Co1B C5B 68.4(5)
C4B Co1B C5B 40.4(5)
C8B Co1B C1B 140.9(5)
C7B Co1B C1B 111.5(5)
C3B Co1B C1B 68.0(5)
C4B Co1B C1B 67.6(5)
C5B Co1B C1B 40.5(5)
C8B Co1B C2B 110.7(5)
C7B Co1B C2B 106.6(5)
C3B Co1B C2B 41.2(5)
C4B Co1B C2B 68.3(5)
C5B Co1B C2B 68.5(5)
C1B Co1B C2B 40.1(5)
C8B Co1B C6B 74.9(5)
C7B Co1B C6B 75.1(5)
C3B Co1B C6B 141.6(5)
C4B Co1B C6B 110.5(5)
C5B Co1B C6B 106.2(5)
C1B Co1B C6B 133.3(5)
C2B Co1B C6B 173.4(5)
C8B Co1B B2B 44.7(5)
C7B Co1B B2B 74.5(5)
C3B Co1B B2B 109.1(5)
C4B Co1B B2B 106.6(5)
C5B Co1B B2B 133.6(6)
C1B Co1B B2B 173.8(6)
C2B Co1B B2B 140.8(5)
C6B Co1B B2B 45.8(5)
C8B Co1B B1B 74.7(5)
C7B Co1B B1B 45.8(5)
C3B Co1B B1B 173.3(5)
C4B Co1B B1B 140.8(5)
C5B Co1B B1B 108.8(5)
C1B Co1B B1B 105.8(5)
C2B Co1B B1B 132.3(5)
C6B Co1B B1B 44.6(5)
B2B Co1B B1B 77.3(5)
C8B C12B H12D 109.5
C8B C12B H12E 109.5
H12D C12B H12E 109.5
C8B C12B H12F 109.5
H12D C12B H12F 109.5
H12E C12B H12F 109.5
C14B C15B C16B 104.5(13)
C14B C15B Ir1B 70.6(7)
C16B C15B Ir1B 69.8(8)
C14B C15B H15B 127.7
C16B C15B H15B 127.7
Ir1B C15B H15B 127.7
C16B C17B C18B 107.7(13)
C16B C17B Ir1B 71.2(7)
C18B C17B Ir1B 70.7(7)
C16B C17B H17B 126.1
C18B C17B H17B 126.1
Ir1B C17B H17B 126.1
B2B C13B H13D 109.5
B2B C13B H13E 109.5
H13D C13B H13E 109.5
B2B C13B H13F 109.5
H13D C13B H13F 109.5
H13E C13B H13F 109.5
C17B C16B C15B 110.3(12)
C17B C16B Ir1B 72.8(7)
C15B C16B Ir1B 71.6(7)
C17B C16B H16B 124.8
C15B C16B H16B 124.8
Ir1B C16B H16B 124.8
C6B C9B H9BA 109.5
C6B C9B H9BB 109.5
H9BA C9B H9BB 109.5
C6B C9B H9BC 109.5
H9BA C9B H9BC 109.5
H9BB C9B H9BC 109.5
C18B C14B C15B 108.7(13)
C18B C14B Ir1B 71.2(7)
C15B C14B Ir1B 71.6(7)
C18B C14B H14B 125.6
C15B C14B H14B 125.6
Ir1B C14B H14B 125.6
C14B C18B C17B 108.8(12)
C14B C18B Ir1B 71.6(7)
C17B C18B Ir1B 71.8(7)
C14B C18B H18B 125.5
C17B C18B H18B 125.5
Ir1B C18B H18B 125.5
C7B C11B H11D 109.5
C7B C11B H11E 109.5
H11D C11B H11E 109.5
C7B C11B H11F 109.5
H11D C11B H11F 109.5
H11E C11B H11F 109.5
C13A B2A C8A 130.4(10)
C13A B2A C6A 127.7(11)
C8A B2A C6A 101.9(9)
C13A B2A Co1A 130.0(9)
C8A B2A Co1A 66.3(6)
C6A B2A Co1A 64.5(6)
C13A B2A Ir1A 130.1(9)
C8A B2A Ir1A 67.1(6)
C6A B2A Ir1A 66.5(6)
Co1A B2A Ir1A 99.9(5)
C6A B1A C10A 131.7(11)
C6A B1A C7A 101.6(9)
C10A B1A C7A 126.7(12)
C6A B1A Co1A 65.8(6)
C10A B1A Co1A 131.3(9)
C7A B1A Co1A 65.1(6)
C6A B1A Ir1A 67.3(6)
C10A B1A Ir1A 128.2(9)
C7A B1A Ir1A 66.4(6)
Co1A B1A Ir1A 100.4(6)
C9B C6B B1B 124.1(10)
C9B C6B B2B 126.4(10)
B1B C6B B2B 109.4(10)
C9B C6B Co1B 128.4(8)
B1B C6B Co1B 68.3(6)
B2B C6B Co1B 67.6(6)
C9B C6B Ir1B 128.4(8)
B1B C6B Ir1B 70.2(6)
B2B C6B Ir1B 69.8(6)
Co1B C6B Ir1B 103.2(5)
C8B C7B C11B 128.4(11)
C8B C7B B1B 110.9(10)
C11B C7B B1B 120.7(9)
C8B C7B Co1B 69.3(6)
C11B C7B Co1B 127.4(8)
B1B C7B Co1B 68.9(7)
C8B C7B Ir1B 70.6(6)
C11B C7B Ir1B 128.3(8)
B1B C7B Ir1B 69.5(6)
Co1B C7B Ir1B 104.0(5)
F5A P1A F1A 91.8(5)
F5A P1A F2A' 88.3(5)
F1A P1A F2A' 141.0(4)
F5A P1A F2A 89.4(4)
F1A P1A F2A 90.02(7)
F2A' P1A F2A 50.9(4)
F5A P1A F3A' 89.3(4)
F1A P1A F3A' 129.0(4)
F2A' P1A F3A' 90.02(6)
F2A P1A F3A' 141.0(4)
F5A P1A F1A' 90.7(4)
F1A P1A F1A' 51.0(4)
F2A' P1A F1A' 90.00(6)
F3A' P1A F1A' 179.98(8)
F5A P1A F4A 90.5(4)
F1A P1A F4A 90.01(7)
F2A' P1A F4A 129.0(4)
F2A P1A F4A 179.97(9)
F1A' P1A F4A 141.0(4)
F5A P1A F4A' 91.7(4)
F2A' P1A F4A' 179.99(9)
F2A P1A F4A' 129.0(4)
F3A' P1A F4A' 89.99(6)
F1A' P1A F4A' 89.99(6)
F4A P1A F4A' 51.0(4)
F5A P1A F3A 88.2(5)
F1A P1A F3A 180.0(7)
F2A P1A F3A 89.98(7)
F3A' P1A F3A 51.0(4)
F1A' P1A F3A 129.0(4)
F4A P1A F3A 89.99(7)
F4A' P1A F3A 141.0(4)
F5A P1A F6A 176.0(5)
F1A P1A F6A 92.2(4)
F2A' P1A F6A 88.3(4)
F2A P1A F6A 89.9(4)
F3A' P1A F6A 88.7(4)
F1A' P1A F6A 91.3(4)
F4A P1A F6A 90.1(4)
F4A' P1A F6A 91.7(4)
F3A P1A F6A 87.8(4)
F6B P1B F1B 89.5(6)
F6B P1B F5B 176.9(6)
F1B P1B F5B 93.5(6)
F6B P1B F4B 96.0(6)
F1B P1B F4B 90.0(5)
F5B P1B F4B 84.7(6)
F6B P1B F2B 89.2(6)
F1B P1B F2B 92.0(5)
F5B P1B F2B 89.9(5)
F4B P1B F2B 174.4(6)
F6B P1B F3B 90.4(6)
F1B P1B F3B 179.5(6)
F5B P1B F3B 86.6(6)
F4B P1B F3B 89.6(4)
F2B P1B F3B 88.4(5)

loop_
_geom_bond_atom_site_label_1
_geom_bond_atom_site_label_2
_geom_bond_distance
Ir1B C6B 2.152(11)
Ir1B C8B 2.154(11)
Ir1B C16B 2.162(12)
Ir1B C7B 2.163(11)
Ir1B C18B 2.167(12)
Ir1B C14B 2.172(12)
Ir1B C17B 2.182(11)
Ir1B C15B 2.186(13)
Ir1B B1B 2.189(13)
Ir1B B2B 2.193(13)
Ir1A C15A 2.144(12)
Ir1A C6A 2.157(11)
Ir1A C7A 2.164(11)
Ir1A C8A 2.170(10)
Ir1A C17A 2.170(12)
Ir1A C14A 2.169(12)
Ir1A C16A 2.180(12)
Ir1A C18A 2.184(12)
Ir1A B1A 2.213(14)
Ir1A B2A 2.212(14)
C6A C9A 1.506(13)
C6A B1A 1.551(18)
C6A B2A 1.613(15)
C6A Co1A 2.014(10)
C7A C8A 1.417(15)
C7A C11A 1.480(15)
C7A B1A 1.641(16)
C7A Co1A 2.029(11)
C8A C12A 1.476(14)
C8A B2A 1.605(17)
C8A Co1A 2.059(11)
C3A C2A 1.370(15)
C3A C4A 1.438(16)
C3A Co1A 2.061(11)
C3A H3AA 1.0000
C5A C4A 1.361(18)
C5A C1A 1.408(16)
C5A Co1A 2.016(13)
C5A H5AA 1.0000
C4A Co1A 2.040(11)
C4A H4AA 1.0000
C2A C1A 1.428(17)
C2A Co1A 2.048(11)
C2A H2AA 1.0000
C1A Co1A 2.032(12)
C1A H1AA 1.0000
C9A H9AA 0.9800
C9A H9AB 0.9800
C9A H9AC 0.9800
C8B C7B 1.412(13)
C8B C12B 1.530(15)
C8B B2B 1.550(18)
C8B Co1B 2.009(11)
B1B C10B 1.528(16)
B1B C6B 1.563(17)
B1B C7B 1.587(18)
B1B Co1B 2.066(13)
C2B C1B 1.400(16)
C2B C3B 1.431(17)
C2B Co1B 2.043(12)
C2B H2BA 1.0000
C3B C4B 1.396(17)
C3B Co1B 2.024(11)
C3B H3BA 1.0000
C5B C4B 1.403(16)
C5B C1B 1.410(18)
C5B Co1B 2.031(13)
C5B H5BA 1.0000
C4B Co1B 2.029(11)
C4B H4BA 1.0000
C1B Co1B 2.041(12)
C1B H1BA 1.0000
B2B C6B 1.599(17)
B2B C13B 1.608(17)
B2B Co1B 2.064(13)
C10B H10A 0.9800
C10B H10B 0.9800
C10B H10C 0.9800
Co1A B1A 2.070(14)
Co1A B2A 2.088(13)
C11A H11A 0.9800
C11A H11B 0.9800
C11A H11C 0.9800
C17A C18A 1.359(18)
C17A C16A 1.419(16)
C17A H17A 1.0000
C14A C18A 1.396(18)
C14A C15A 1.435(16)
C14A H14A 1.0000
C10A B1A 1.566(16)
C10A H10D 0.9800
C10A H10E 0.9800
C10A H10F 0.9800
C15A C16A 1.381(18)
C15A H15A 1.0000
C18A H18A 1.0000
C16A H16A 1.0000
C13A B2A 1.573(17)
C13A H13A 0.9800
C13A H13B 0.9800
C13A H13C 0.9800
C12A H12A 0.9800
C12A H12B 0.9800
C12A H12C 0.9800
Co1B C7B 2.013(12)
Co1B C6B 2.049(11)
C12B H12D 0.9800
C12B H12E 0.9800
C12B H12F 0.9800
C15B C14B 1.411(17)
C15B C16B 1.438(19)
C15B H15B 1.0000
C17B C16B 1.345(17)
C17B C18B 1.397(17)
C17B H17B 1.0000
C13B H13D 0.9800
C13B H13E 0.9800
C13B H13F 0.9800
C16B H16B 1.0000
C9B C6B 1.522(15)
C9B H9BA 0.9800
C9B H9BB 0.9800
C9B H9BC 0.9800
C14B C18B 1.383(18)
C14B H14B 1.0000
C18B H18B 1.0000
C11B C7B 1.556(16)
C11B H11D 0.9800
C11B H11E 0.9800
C11B H11F 0.9800
P1A F5A 1.556(9)
P1A F1A 1.5696(11)
P1A F2A' 1.5697(12)
P1A F2A 1.5698(11)
P1A F3A' 1.5698(11)
P1A F1A' 1.5699(11)
P1A F4A 1.5699(11)
P1A F4A' 1.5699(11)
P1A F3A 1.5700(11)
P1A F6A 1.585(8)
P1B F6B 1.529(9)
P1B F1B 1.551(8)
P1B F5B 1.559(9)
P1B F4B 1.560(8)
P1B F2B 1.565(8)
P1B F3B 1.576(8)

loop_
_geom_torsion_atom_site_label_1
_geom_torsion_atom_site_label_2
_geom_torsion_atom_site_label_3
_geom_torsion_atom_site_label_4
_geom_torsion
C15A Ir1A C6A C9A -3.5(11)
C7A Ir1A C6A C9A -159.8(11)
C8A Ir1A C6A C9A 159.5(11)
C17A Ir1A C6A C9A -59.9(19)
C14A Ir1A C6A C9A 36.7(11)
C16A Ir1A C6A C9A -40.7(12)
C18A Ir1A C6A C9A 59.3(16)
B1A Ir1A C6A C9A -117.6(12)
B2A Ir1A C6A C9A 118.8(13)
C15A Ir1A C6A B1A 114.2(7)
C7A Ir1A C6A B1A -42.2(6)
C8A Ir1A C6A B1A -82.8(7)
C17A Ir1A C6A B1A 57.8(16)
C14A Ir1A C6A B1A 154.4(7)
C16A Ir1A C6A B1A 77.0(8)
C18A Ir1A C6A B1A 177.0(10)
B2A Ir1A C6A B1A -123.6(9)
C15A Ir1A C6A B2A -122.2(7)
C7A Ir1A C6A B2A 81.4(7)
C8A Ir1A C6A B2A 40.8(7)
C17A Ir1A C6A B2A -178.6(13)
C14A Ir1A C6A B2A -82.0(7)
C16A Ir1A C6A B2A -159.4(7)
C18A Ir1A C6A B2A -59.4(13)
B1A Ir1A C6A B2A 123.6(9)
C15A Ir1A C6A Co1A 176.4(5)
C7A Ir1A C6A Co1A 20.1(4)
C8A Ir1A C6A Co1A -20.6(4)
C17A Ir1A C6A Co1A 120.0(13)
C14A Ir1A C6A Co1A -143.4(5)
C16A Ir1A C6A Co1A 139.2(5)
C18A Ir1A C6A Co1A -120.8(10)
B1A Ir1A C6A Co1A 62.2(7)
B2A Ir1A C6A Co1A -61.4(6)
C15A Ir1A C7A C8A -171.2(11)
C6A Ir1A C7A C8A -83.9(7)
C17A Ir1A C7A C8A 116.0(7)
C14A Ir1A C7A C8A 46.8(17)
C16A Ir1A C7A C8A 157.3(6)
C18A Ir1A C7A C8A 77.5(8)
B1A Ir1A C7A C8A -123.7(10)
B2A Ir1A C7A C8A -37.6(6)
C15A Ir1A C7A C11A 71.3(16)
C6A Ir1A C7A C11A 158.6(11)
C8A Ir1A C7A C11A -117.5(12)
C17A Ir1A C7A C11A -1.5(11)
C14A Ir1A C7A C11A -70.7(19)
C16A Ir1A C7A C11A 39.7(12)
C18A Ir1A C7A C11A -40.0(12)
B1A Ir1A C7A C11A 118.8(13)
B2A Ir1A C7A C11A -155.1(11)
C15A Ir1A C7A B1A -47.5(14)
C6A Ir1A C7A B1A 39.8(6)
C8A Ir1A C7A B1A 123.7(10)
C17A Ir1A C7A B1A -120.3(7)
C14A Ir1A C7A B1A 170.5(14)
C16A Ir1A C7A B1A -79.0(8)
C18A Ir1A C7A B1A -158.8(7)
B2A Ir1A C7A B1A 86.2(7)
C15A Ir1A C7A Co1A -107.1(12)
C6A Ir1A C7A Co1A -19.8(4)
C8A Ir1A C7A Co1A 64.0(6)
C17A Ir1A C7A Co1A -180.0(4)
C14A Ir1A C7A Co1A 110.8(14)
C16A Ir1A C7A Co1A -138.7(5)
C18A Ir1A C7A Co1A 141.5(5)
B1A Ir1A C7A Co1A -59.7(6)
B2A Ir1A C7A Co1A 26.5(4)
C11A C7A C8A C12A -1.8(17)
B1A C7A C8A C12A 178.0(10)
Co1A C7A C8A C12A 123.2(11)
Ir1A C7A C8A C12A -124.5(11)
C11A C7A C8A B2A -179.2(11)
B1A C7A C8A B2A 0.6(13)
Co1A C7A C8A B2A -54.2(8)
Ir1A C7A C8A B2A 58.0(8)
C11A C7A C8A Co1A -125.0(11)
B1A C7A C8A Co1A 54.8(8)
Ir1A C7A C8A Co1A 112.2(4)
C11A C7A C8A Ir1A 122.8(11)
B1A C7A C8A Ir1A -57.4(8)
Co1A C7A C8A Ir1A -112.2(4)
C15A Ir1A C8A C7A 167.8(14)
C6A Ir1A C8A C7A 81.8(7)
C17A Ir1A C8A C7A -84.1(8)
C14A Ir1A C8A C7A -162.9(7)
C16A Ir1A C8A C7A -52.7(13)
C18A Ir1A C8A C7A -123.4(7)
B1A Ir1A C8A C7A 37.7(7)
B2A Ir1A C8A C7A 122.9(9)
C15A Ir1A C8A C12A -71(2)
C6A Ir1A C8A C12A -157.2(11)
C7A Ir1A C8A C12A 120.9(13)
C17A Ir1A C8A C12A 36.8(12)
C14A Ir1A C8A C12A -42.0(12)
C16A Ir1A C8A C12A 68.2(16)
C18A Ir1A C8A C12A -2.4(12)
B1A Ir1A C8A C12A 158.6(12)
B2A Ir1A C8A C12A -116.1(13)
C15A Ir1A C8A B2A 44.9(18)
C6A Ir1A C8A B2A -41.1(6)
C7A Ir1A C8A B2A -122.9(9)
C17A Ir1A C8A B2A 152.9(7)
C14A Ir1A C8A B2A 74.2(8)
C16A Ir1A C8A B2A -175.7(10)
C18A Ir1A C8A B2A 113.7(7)
B1A Ir1A C8A B2A -85.2(7)
C15A Ir1A C8A Co1A 106.0(15)
C6A Ir1A C8A Co1A 20.0(4)
C7A Ir1A C8A Co1A -61.9(6)
C17A Ir1A C8A Co1A -146.0(5)
C14A Ir1A C8A Co1A 135.3(5)
C16A Ir1A C8A Co1A -114.6(10)
C18A Ir1A C8A Co1A 174.8(5)
B1A Ir1A C8A Co1A -24.2(5)
B2A Ir1A C8A Co1A 61.1(6)
C1A C5A C4A C3A 0.5(13)
Co1A C5A C4A C3A -60.2(8)
C1A C5A C4A Co1A 60.7(8)
C2A C3A C4A C5A 1.0(13)
Co1A C3A C4A C5A 59.6(8)
C2A C3A C4A Co1A -58.6(8)
C4A C3A C2A C1A -2.1(13)
Co1A C3A C2A C1A -59.9(8)
C4A C3A C2A Co1A 57.8(8)
C4A C5A C1A C2A -1.8(13)
Co1A C5A C1A C2A 59.5(8)
C4A C5A C1A Co1A -61.3(9)
C3A C2A C1A C5A 2.4(13)
Co1A C2A C1A C5A -58.9(8)
C3A C2A C1A Co1A 61.3(8)
C6B Ir1B C8B C7B 82.9(7)
C16B Ir1B C8B C7B -54.1(14)
C18B Ir1B C8B C7B -122.9(8)
C14B Ir1B C8B C7B -161.9(7)
C17B Ir1B C8B C7B -82.4(8)
C15B Ir1B C8B C7B 169.1(15)
B1B Ir1B C8B C7B 37.8(7)
B2B Ir1B C8B C7B 123.7(10)
C6B Ir1B C8B C12B -157.9(10)
C16B Ir1B C8B C12B 65.0(14)
C7B Ir1B C8B C12B 119.2(13)
C18B Ir1B C8B C12B -3.7(11)
C14B Ir1B C8B C12B -42.7(12)
C17B Ir1B C8B C12B 36.7(11)
C15B Ir1B C8B C12B -72(2)
B1B Ir1B C8B C12B 156.9(11)
B2B Ir1B C8B C12B -117.1(11)
C6B Ir1B C8B B2B -40.8(6)
C16B Ir1B C8B B2B -177.9(10)
C7B Ir1B C8B B2B -123.7(10)
C18B Ir1B C8B B2B 113.4(7)
C14B Ir1B C8B B2B 74.4(8)
C17B Ir1B C8B B2B 153.8(7)
C15B Ir1B C8B B2B 45.3(18)
B1B Ir1B C8B B2B -86.0(7)
C6B Ir1B C8B Co1B 20.8(4)
C16B Ir1B C8B Co1B -116.2(10)
C7B Ir1B C8B Co1B -62.1(7)
C18B Ir1B C8B Co1B 175.1(5)
C14B Ir1B C8B Co1B 136.0(5)
C17B Ir1B C8B Co1B -144.5(5)
C15B Ir1B C8B Co1B 107.0(15)
B1B Ir1B C8B Co1B -24.3(5)
B2B Ir1B C8B Co1B 61.7(7)
C6B Ir1B B1B C10B 119.8(16)
C8B Ir1B B1B C10B -157.7(14)
C16B Ir1B B1B C10B -3.8(15)
C7B Ir1B B1B C10B -123.8(16)
C18B Ir1B B1B C10B -61(2)
C14B Ir1B B1B C10B 62.5(19)
C17B Ir1B B1B C10B -40.4(15)
C15B Ir1B B1B C10B 37.2(15)
B2B Ir1B B1B C10B 158.0(14)
C8B Ir1B B1B C6B 82.5(6)
C16B Ir1B B1B C6B -123.5(7)
C7B Ir1B B1B C6B 116.4(8)
C18B Ir1B B1B C6B 179.5(13)
C14B Ir1B B1B C6B -57.2(14)
C17B Ir1B B1B C6B -160.2(6)
C15B Ir1B B1B C6B -82.5(8)
B2B Ir1B B1B C6B 38.2(6)
C6B Ir1B B1B C7B -116.4(8)
C8B Ir1B B1B C7B -33.9(5)
C16B Ir1B B1B C7B 120.1(7)
C18B Ir1B B1B C7B 63.1(17)
C14B Ir1B B1B C7B -173.6(10)
C17B Ir1B B1B C7B 83.4(7)
C15B Ir1B B1B C7B 161.1(6)
B2B Ir1B B1B C7B -78.2(7)
C6B Ir1B B1B Co1B -59.2(6)
C8B Ir1B B1B Co1B 23.3(5)
C16B Ir1B B1B Co1B 177.3(6)
C7B Ir1B B1B Co1B 57.2(6)
C18B Ir1B B1B Co1B 120.3(14)
C14B Ir1B B1B Co1B -116.5(11)
C17B Ir1B B1B Co1B 140.6(6)
C15B Ir1B B1B Co1B -141.7(6)
B2B Ir1B B1B Co1B -21.0(6)
C1B C2B C3B C4B 0.3(13)
Co1B C2B C3B C4B 60.1(8)
C1B C2B C3B Co1B -59.8(8)
C2B C3B C4B C5B -1.2(13)
Co1B C3B C4B C5B 59.0(8)
C2B C3B C4B Co1B -60.2(8)
C1B C5B C4B C3B 1.6(13)
Co1B C5B C4B C3B -58.9(8)
C1B C5B C4B Co1B 60.4(8)
C3B C2B C1B C5B 0.6(13)
Co1B C2B C1B C5B -58.4(9)
C3B C2B C1B Co1B 59.0(8)
C4B C5B C1B C2B -1.4(13)
Co1B C5B C1B C2B 58.8(8)
C4B C5B C1B Co1B -60.2(8)
C7B C8B B2B C6B -0.6(12)
C12B C8B B2B C6B 179.8(10)
Co1B C8B B2B C6B -56.5(7)
Ir1B C8B B2B C6B 58.1(7)
C7B C8B B2B C13B 177.7(11)
C12B C8B B2B C13B -1.9(19)
Co1B C8B B2B C13B 121.8(13)
Ir1B C8B B2B C13B -123.6(13)
C7B C8B B2B Co1B 55.8(8)
C12B C8B B2B Co1B -123.7(10)
Ir1B C8B B2B Co1B 114.5(4)
C7B C8B B2B Ir1B -58.7(8)
C12B C8B B2B Ir1B 121.8(11)
Co1B C8B B2B Ir1B -114.5(4)
C6B Ir1B B2B C8B 116.2(8)
C16B Ir1B B2B C8B 177.1(14)
C7B Ir1B B2B C8B 33.4(5)
C18B Ir1B B2B C8B -88.1(8)
C14B Ir1B B2B C8B -126.8(6)
C17B Ir1B B2B C8B -62.9(14)
C15B Ir1B B2B C8B -165.2(6)
B1B Ir1B B2B C8B 78.8(7)
C8B Ir1B B2B C6B -116.2(8)
C16B Ir1B B2B C6B 60.9(17)
C7B Ir1B B2B C6B -82.8(6)
C18B Ir1B B2B C6B 155.7(7)
C14B Ir1B B2B C6B 117.1(7)
C17B Ir1B B2B C6B -179.1(10)
C15B Ir1B B2B C6B 78.7(7)
B1B Ir1B B2B C6B -37.4(6)
C6B Ir1B B2B C13B -118.0(15)
C8B Ir1B B2B C13B 125.8(15)
C16B Ir1B B2B C13B -57(2)
C7B Ir1B B2B C13B 159.2(13)
C18B Ir1B B2B C13B 37.7(14)
C14B Ir1B B2B C13B -1.0(13)
C17B Ir1B B2B C13B 62.9(19)
C15B Ir1B B2B C13B -39.4(14)
B1B Ir1B B2B C13B -155.4(13)
C6B Ir1B B2B Co1B 58.4(6)
C8B Ir1B B2B Co1B -57.8(6)
C16B Ir1B B2B Co1B 119.3(15)
C7B Ir1B B2B Co1B -24.3(5)
C18B Ir1B B2B Co1B -145.8(6)
C14B Ir1B B2B Co1B 175.5(5)
C17B Ir1B B2B Co1B -120.7(10)
C15B Ir1B B2B Co1B 137.1(6)
B1B Ir1B B2B Co1B 21.0(6)
C9A C6A Co1A C5A -44.7(13)
B1A C6A Co1A C5A -161.2(7)
B2A C6A Co1A C5A 73.5(8)
Ir1A C6A Co1A C5A 135.5(5)
C9A C6A Co1A C7A 159.1(12)
B1A C6A Co1A C7A 42.5(7)
B2A C6A Co1A C7A -82.8(7)
Ir1A C6A Co1A C7A -20.8(4)
C9A C6A Co1A C1A -5.2(12)
B1A C6A Co1A C1A -121.7(7)
B2A C6A Co1A C1A 113.0(7)
Ir1A C6A Co1A C1A 175.0(5)
C9A C6A Co1A C4A -65(2)
B1A C6A Co1A C4A 178.9(14)
B2A C6A Co1A C4A 53.6(17)
Ir1A C6A Co1A C4A 115.6(14)
C9A C6A Co1A C2A 36.7(12)
B1A C6A Co1A C2A -79.8(8)
B2A C6A Co1A C2A 154.9(7)
Ir1A C6A Co1A C2A -143.1(5)
C9A C6A Co1A C8A -159.0(12)
B1A C6A Co1A C8A 84.5(7)
B2A C6A Co1A C8A -40.8(7)
Ir1A C6A Co1A C8A 21.2(5)
C9A C6A Co1A C3A 61.6(16)
B1A C6A Co1A C3A -54.9(12)
B2A C6A Co1A C3A 179.8(10)
Ir1A C6A Co1A C3A -118.3(9)
C9A C6A Co1A B1A 116.5(13)
B2A C6A Co1A B1A -125.3(9)
Ir1A C6A Co1A B1A -63.3(6)
C9A C6A Co1A B2A -118.2(13)
B1A C6A Co1A B2A 125.3(9)
Ir1A C6A Co1A B2A 62.0(6)
C4A C5A Co1A C6A -170.3(7)
C1A C5A Co1A C6A 71.0(9)
C4A C5A Co1A C7A -44.0(14)
C1A C5A Co1A C7A -162.7(9)
C4A C5A Co1A C1A 118.7(11)
C1A C5A Co1A C4A -118.7(11)
C4A C5A Co1A C2A 80.8(8)
C1A C5A Co1A C2A -37.9(7)
C4A C5A Co1A C8A -79.1(9)
C1A C5A Co1A C8A 162.1(7)
C4A C5A Co1A C3A 38.7(7)
C1A C5A Co1A C3A -80.0(8)
C4A C5A Co1A B1A 143.8(16)
C1A C5A Co1A B1A 25(2)
C4A C5A Co1A B2A -125.1(8)
C1A C5A Co1A B2A 116.2(8)
C8A C7A Co1A C6A 84.9(6)
C11A C7A Co1A C6A -157.8(12)
B1A C7A Co1A C6A -40.3(7)
Ir1A C7A Co1A C6A 20.6(4)
C8A C7A Co1A C5A -51.5(12)
C11A C7A Co1A C5A 65.9(16)
B1A C7A Co1A C5A -176.7(10)
Ir1A C7A Co1A C5A -115.7(9)
C8A C7A Co1A C1A 176.0(16)
C11A C7A Co1A C1A -67(2)
B1A C7A Co1A C1A 50.8(19)
Ir1A C7A Co1A C1A 111.7(17)
C8A C7A Co1A C4A -81.1(7)
C11A C7A Co1A C4A 36.3(12)
B1A C7A Co1A C4A 153.7(7)
Ir1A C7A Co1A C4A -145.3(5)
C8A C7A Co1A C2A -162.2(6)
C11A C7A Co1A C2A -44.9(12)
B1A C7A Co1A C2A 72.6(8)
Ir1A C7A Co1A C2A 133.6(5)
C11A C7A Co1A C8A 117.3(12)
B1A C7A Co1A C8A -125.2(9)
Ir1A C7A Co1A C8A -64.2(6)
C8A C7A Co1A C3A -123.9(6)
C11A C7A Co1A C3A -6.6(12)
B1A C7A Co1A C3A 110.9(7)
Ir1A C7A Co1A C3A 171.9(4)
C8A C7A Co1A B1A 125.2(9)
C11A C7A Co1A B1A -117.5(13)
Ir1A C7A Co1A B1A 61.0(6)
C8A C7A Co1A B2A 36.9(6)
C11A C7A Co1A B2A 154.2(11)
B1A C7A Co1A B2A -88.3(7)
Ir1A C7A Co1A B2A -27.3(5)
C5A C1A Co1A C6A -126.0(8)
C2A C1A Co1A C6A 114.8(7)
C2A C1A Co1A C5A -119.3(10)
C5A C1A Co1A C7A 146.9(16)
C2A C1A Co1A C7A 28(2)
C5A C1A Co1A C4A 37.0(7)
C2A C1A Co1A C4A -82.2(8)
C5A C1A Co1A C2A 119.3(10)
C5A C1A Co1A C8A -39.2(14)
C2A C1A Co1A C8A -158.5(9)
C5A C1A Co1A C3A 81.8(8)
C2A C1A Co1A C3A -37.4(6)
C5A C1A Co1A B1A -170.9(8)
C2A C1A Co1A B1A 69.8(9)
C5A C1A Co1A B2A -78.0(8)
C2A C1A Co1A B2A 162.7(7)
C5A C4A Co1A C6A 26.5(19)
C3A C4A Co1A C6A 145.1(14)
C3A C4A Co1A C5A 118.5(11)
C5A C4A Co1A C7A 157.8(8)
C3A C4A Co1A C7A -83.7(8)
C5A C4A Co1A C1A -38.4(8)
C3A C4A Co1A C1A 80.2(8)
C5A C4A Co1A C2A -82.9(8)
C3A C4A Co1A C2A 35.7(7)
C5A C4A Co1A C8A 116.1(8)
C3A C4A Co1A C8A -125.3(7)
C5A C4A Co1A C3A -118.5(11)
C5A C4A Co1A B1A -155.2(11)
C3A C4A Co1A B1A -36.7(15)
C5A C4A Co1A B2A 69.5(10)
C3A C4A Co1A B2A -172.0(7)
C3A C2A Co1A C6A 161.8(7)
C1A C2A Co1A C6A -80.7(8)
C3A C2A Co1A C5A -79.8(8)
C1A C2A Co1A C5A 37.6(7)
C3A C2A Co1A C7A 71.1(8)
C1A C2A Co1A C7A -171.4(7)
C3A C2A Co1A C1A -117.5(10)
C3A C2A Co1A C4A -37.5(7)
C1A C2A Co1A C4A 80.0(8)
C3A C2A Co1A C8A 34.3(17)
C1A C2A Co1A C8A 151.8(12)
C1A C2A Co1A C3A 117.5(10)
C3A C2A Co1A B1A 116.8(8)
C1A C2A Co1A B1A -125.7(8)
C3A C2A Co1A B2A -154.4(10)
C1A C2A Co1A B2A -36.9(14)
C7A C8A Co1A C6A -84.2(6)
C12A C8A Co1A C6A 156.4(11)
B2A C8A Co1A C6A 41.5(6)
Ir1A C8A Co1A C6A -20.9(4)
C7A C8A Co1A C5A 154.6(7)
C12A C8A Co1A C5A 35.2(12)
B2A C8A Co1A C5A -79.7(7)
Ir1A C8A Co1A C5A -142.0(5)
C12A C8A Co1A C7A -119.4(13)
B2A C8A Co1A C7A 125.7(8)
Ir1A C8A Co1A C7A 63.4(6)
C7A C8A Co1A C1A -177.5(10)
C12A C8A Co1A C1A 63.1(16)
B2A C8A Co1A C1A -51.8(12)
Ir1A C8A Co1A C1A -114.2(10)
C7A C8A Co1A C4A 114.6(7)
C12A C8A Co1A C4A -4.8(12)
B2A C8A Co1A C4A -119.7(7)
Ir1A C8A Co1A C4A 178.0(5)
C7A C8A Co1A C2A 49.0(15)
C12A C8A Co1A C2A -70.5(18)
B2A C8A Co1A C2A 174.6(12)
Ir1A C8A Co1A C2A 112.3(12)
C7A C8A Co1A C3A 74.3(7)
C12A C8A Co1A C3A -45.1(12)
B2A C8A Co1A C3A -160.0(6)
Ir1A C8A Co1A C3A 137.6(5)
C7A C8A Co1A B1A -38.1(7)
C12A C8A Co1A B1A -157.6(12)
B2A C8A Co1A B1A 87.5(7)
Ir1A C8A Co1A B1A 25.2(5)
C7A C8A Co1A B2A -125.7(8)
C12A C8A Co1A B2A 114.9(13)
Ir1A C8A Co1A B2A -62.3(6)
C2A C3A Co1A C6A -36.6(13)
C4A C3A Co1A C6A -157.4(9)
C2A C3A Co1A C5A 83.7(8)
C4A C3A Co1A C5A -37.0(7)
C2A C3A Co1A C7A -126.3(7)
C4A C3A Co1A C7A 113.0(8)
C2A C3A Co1A C1A 39.3(7)
C4A C3A Co1A C1A -81.4(8)
C2A C3A Co1A C4A 120.8(11)
C4A C3A Co1A C2A -120.8(11)
C2A C3A Co1A C8A -167.0(7)
C4A C3A Co1A C8A 72.3(9)
C2A C3A Co1A B1A -76.4(8)
C4A C3A Co1A B1A 162.8(7)
C2A C3A Co1A B2A 142.8(16)
C4A C3A Co1A B2A 22(2)
C15A Ir1A C17A C18A 80.7(9)
C6A Ir1A C17A C18A 143.7(13)
C7A Ir1A C17A C18A -123.5(8)
C8A Ir1A C17A C18A -81.9(9)
C14A Ir1A C17A C18A 36.7(8)
C16A Ir1A C17A C18A 117.8(12)
B1A Ir1A C17A C18A -171.9(8)
B2A Ir1A C17A C18A -34.0(16)
C15A Ir1A C17A C16A -37.0(7)
C6A Ir1A C17A C16A 26.0(18)
C7A Ir1A C17A C16A 118.7(8)
C8A Ir1A C17A C16A 160.3(7)
C14A Ir1A C17A C16A -81.0(8)
C18A Ir1A C17A C16A -117.8(12)
B1A Ir1A C17A C16A 70.3(9)
B2A Ir1A C17A C16A -151.7(11)
C15A Ir1A C14A C18A -116.1(11)
C6A Ir1A C14A C18A 165.3(7)
C7A Ir1A C14A C18A 41.9(19)
C8A Ir1A C14A C18A 76.5(9)
C17A Ir1A C14A C18A -35.7(7)
C16A Ir1A C14A C18A -78.7(8)
B1A Ir1A C14A C18A -153.4(11)
B2A Ir1A C14A C18A 119.9(8)
C6A Ir1A C14A C15A -78.6(9)
C7A Ir1A C14A C15A 157.9(13)
C8A Ir1A C14A C15A -167.4(7)
C17A Ir1A C14A C15A 80.4(8)
C16A Ir1A C14A C15A 37.4(7)
C18A Ir1A C14A C15A 116.1(11)
B1A Ir1A C14A C15A -37.3(15)
B2A Ir1A C14A C15A -124.0(8)
C18A C14A C15A C16A -1.1(13)
Ir1A C14A C15A C16A -64.0(8)
C18A C14A C15A Ir1A 62.9(8)
C6A Ir1A C15A C16A -124.8(8)
C7A Ir1A C15A C16A -45.2(15)
C8A Ir1A C15A C16A 154.6(14)
C17A Ir1A C15A C16A 37.9(7)
C14A Ir1A C15A C16A 116.5(11)
C18A Ir1A C15A C16A 78.8(8)
B1A Ir1A C15A C16A -81.0(9)
B2A Ir1A C15A C16A -169.6(7)
C6A Ir1A C15A C14A 118.7(8)
C7A Ir1A C15A C14A -161.7(11)
C8A Ir1A C15A C14A 38.2(19)
C17A Ir1A C15A C14A -78.6(8)
C16A Ir1A C15A C14A -116.5(11)
C18A Ir1A C15A C14A -37.7(8)
B1A Ir1A C15A C14A 162.5(8)
B2A Ir1A C15A C14A 73.9(9)
C16A C17A C18A C14A 1.7(13)
Ir1A C17A C18A C14A -60.7(9)
C16A C17A C18A Ir1A 62.4(8)
C15A C14A C18A C17A -0.3(13)
Ir1A C14A C18A C17A 61.1(9)
C15A C14A C18A Ir1A -61.4(8)
C15A Ir1A C18A C17A -80.1(8)
C6A Ir1A C18A C17A -152.0(10)
C7A Ir1A C18A C17A 76.3(9)
C8A Ir1A C18A C17A 116.9(8)
C14A Ir1A C18A C17A -119.3(11)
C16A Ir1A C18A C17A -38.0(8)
B1A Ir1A C18A C17A 21(2)
B2A Ir1A C18A C17A 164.1(8)
C15A Ir1A C18A C14A 39.2(7)
C6A Ir1A C18A C14A -32.7(14)
C7A Ir1A C18A C14A -164.4(7)
C8A Ir1A C18A C14A -123.9(8)
C17A Ir1A C18A C14A 119.3(11)
C16A Ir1A C18A C14A 81.3(8)
B1A Ir1A C18A C14A 140.8(15)
B2A Ir1A C18A C14A -76.7(9)
C14A C15A C16A C17A 2.1(12)
Ir1A C15A C16A C17A -61.1(8)
C14A C15A C16A Ir1A 63.2(8)
C18A C17A C16A C15A -2.3(13)
Ir1A C17A C16A C15A 60.7(8)
C18A C17A C16A Ir1A -63.1(8)
C6A Ir1A C16A C15A 72.3(9)
C7A Ir1A C16A C15A 160.6(7)
C8A Ir1A C16A C15A -162.5(10)
C17A Ir1A C16A C15A -117.5(11)
C14A Ir1A C16A C15A -39.0(7)
C18A Ir1A C16A C15A -81.2(8)
B1A Ir1A C16A C15A 114.9(8)
B2A Ir1A C16A C15A 26.3(17)
C15A Ir1A C16A C17A 117.5(11)
C6A Ir1A C16A C17A -170.2(7)
C7A Ir1A C16A C17A -81.8(8)
C8A Ir1A C16A C17A -45.0(14)
C14A Ir1A C16A C17A 78.6(8)
C18A Ir1A C16A C17A 36.3(8)
B1A Ir1A C16A C17A -127.5(8)
B2A Ir1A C16A C17A 143.8(13)
C12B C8B Co1B C7B -118.1(13)
B2B C8B Co1B C7B 125.5(9)
Ir1B C8B Co1B C7B 63.2(6)
C7B C8B Co1B C3B 135.5(7)
C12B C8B Co1B C3B 17.5(11)
B2B C8B Co1B C3B -98.9(7)
Ir1B C8B Co1B C3B -161.2(5)
C7B C8B Co1B C4B 171.5(7)
C12B C8B Co1B C4B 53.4(13)
B2B C8B Co1B C4B -63.0(9)
Ir1B C8B Co1B C4B -125.3(6)
C7B C8B Co1B B2B -125.5(10)
C12B C8B Co1B B2B 116.4(11)
Ir1B C8B Co1B B2B -62.3(6)
C7B C8B Co1B B1B -38.2(7)
C12B C8B Co1B B1B -156.2(11)
B2B C8B Co1B B1B 87.3(7)
Ir1B C8B Co1B B1B 25.0(5)
C4B C3B Co1B C7B 179.8(7)
C2B C3B Co1B C7B -61.6(9)
C2B C3B Co1B C4B 118.6(11)
C4B C3B Co1B C5B -37.0(7)
C2B C3B Co1B C5B 81.6(8)
C4B C3B Co1B C1B -80.9(8)
C2B C3B Co1B C1B 37.8(8)
C4B C3B Co1B C2B -118.6(11)
C4B C3B Co1B C6B 52.0(11)
C2B C3B Co1B C6B 170.6(8)
C4B C3B Co1B B2B 93.3(8)
C2B C3B Co1B B2B -148.0(8)
C3B C4B Co1B C8B -59.4(10)
C5B C4B Co1B C8B -179.7(8)
C5B C4B Co1B C3B -120.3(11)
C3B C4B Co1B C5B 120.3(11)
C3B C4B Co1B C1B 81.9(8)
C5B C4B Co1B C1B -38.4(8)
C3B C4B Co1B C2B 38.5(7)
C5B C4B Co1B C2B -81.8(8)
C3B C4B Co1B C6B -148.5(7)
C5B C4B Co1B C6B 91.2(8)
C3B C4B Co1B B2B -100.2(8)
C5B C4B Co1B B2B 139.5(8)
C3B C4B Co1B B1B 169.6(8)
C5B C4B Co1B B1B 49.3(11)
C4B C5B Co1B C7B 170.7(8)
C1B C5B Co1B C7B 52.8(11)
C4B C5B Co1B C3B 36.9(7)
C1B C5B Co1B C3B -81.0(8)
C1B C5B Co1B C4B -117.9(11)
C4B C5B Co1B C1B 117.9(11)
C4B C5B Co1B C2B 81.4(8)
C1B C5B Co1B C2B -36.5(7)
C4B C5B Co1B C6B -102.7(8)
C1B C5B Co1B C6B 139.4(7)
C4B C5B Co1B B2B -59.3(10)
C1B C5B Co1B B2B -177.2(7)
C4B C5B Co1B B1B -149.6(8)
C1B C5B Co1B B1B 92.5(8)
C2B C1B Co1B C8B 53.6(11)
C5B C1B Co1B C8B 174.4(7)
C2B C1B Co1B C7B 90.5(8)
C5B C1B Co1B C7B -148.7(7)
C2B C1B Co1B C3B -38.8(8)
C5B C1B Co1B C3B 82.0(8)
C2B C1B Co1B C4B -82.5(8)
C5B C1B Co1B C4B 38.3(7)
C2B C1B Co1B C5B -120.8(11)
C5B C1B Co1B C2B 120.8(11)
C2B C1B Co1B C6B 180.0(7)
C5B C1B Co1B C6B -59.2(10)
C2B C1B Co1B B1B 138.6(8)
C5B C1B Co1B B1B -100.6(8)
C1B C2B Co1B C8B -147.2(8)
C3B C2B Co1B C8B 94.6(8)
C1B C2B Co1B C7B -103.9(8)
C3B C2B Co1B C7B 137.9(7)
C1B C2B Co1B C3B 118.2(12)
C1B C2B Co1B C4B 80.5(9)
C3B C2B Co1B C4B -37.7(7)
C1B C2B Co1B C5B 36.9(8)
C3B C2B Co1B C5B -81.3(8)
C3B C2B Co1B C1B -118.2(12)
C1B C2B Co1B B2B 170.5(9)
C3B C2B Co1B B2B 52.3(12)
C1B C2B Co1B B1B -59.4(11)
C3B C2B Co1B B1B -177.6(8)
C6B B2B Co1B C8B 117.8(8)
C13B B2B Co1B C8B -124.4(14)
Ir1B B2B Co1B C8B 59.1(6)
C8B B2B Co1B C7B -33.7(5)
C6B B2B Co1B C7B 84.1(7)
C13B B2B Co1B C7B -158.1(13)
Ir1B B2B Co1B C7B 25.4(5)
C8B B2B Co1B C3B 97.1(7)
C6B B2B Co1B C3B -145.0(7)
C13B B2B Co1B C3B -27.3(14)
Ir1B B2B Co1B C3B 156.3(5)
C8B B2B Co1B C4B 139.5(6)
C6B B2B Co1B C4B -102.6(7)
C13B B2B Co1B C4B 15.1(14)
Ir1B B2B Co1B C4B -161.3(5)
C8B B2B Co1B C5B 175.1(6)
C6B B2B Co1B C5B -67.0(9)
C13B B2B Co1B C5B 50.7(15)
Ir1B B2B Co1B C5B -125.7(6)
C8B B2B Co1B C2B 63.7(10)
C6B B2B Co1B C2B -178.5(7)
C13B B2B Co1B C2B -60.7(16)
Ir1B B2B Co1B C2B 122.8(7)
C8B B2B Co1B C6B -117.8(8)
C13B B2B Co1B C6B 117.7(15)
Ir1B B2B Co1B C6B -58.7(6)
C8B B2B Co1B B1B -80.9(7)
C6B B2B Co1B B1B 37.0(7)
C13B B2B Co1B B1B 154.7(13)
Ir1B B2B Co1B B1B -21.8(6)
C10B B1B Co1B C8B 156.7(14)
C6B B1B Co1B C8B -83.9(7)
C7B B1B Co1B C8B 34.6(5)
Ir1B B1B Co1B C8B -24.3(5)
C10B B1B Co1B C7B 122.1(15)
C6B B1B Co1B C7B -118.5(8)
Ir1B B1B Co1B C7B -58.9(6)
C10B B1B Co1B C4B -56.4(16)
C6B B1B Co1B C4B 63.0(10)
C7B B1B Co1B C4B -178.5(7)
Ir1B B1B Co1B C4B 122.6(7)
C10B B1B Co1B C5B -25.1(14)
C6B B1B Co1B C5B 94.3(7)
C7B B1B Co1B C5B -147.2(6)
Ir1B B1B Co1B C5B 153.9(5)
C10B B1B Co1B C1B 17.3(14)
C6B B1B Co1B C1B 136.7(7)
C7B B1B Co1B C1B -104.8(7)
Ir1B B1B Co1B C1B -163.7(6)
C10B B1B Co1B C2B 52.5(15)
C6B B1B Co1B C2B 171.9(7)
C7B B1B Co1B C2B -69.7(8)
Ir1B B1B Co1B C2B -128.5(6)
C10B B1B Co1B C6B -119.4(15)
C7B B1B Co1B C6B 118.5(8)
Ir1B B1B Co1B C6B 59.6(6)
C10B B1B Co1B B2B -157.2(14)
C6B B1B Co1B B2B -37.8(7)
C7B B1B Co1B B2B 80.7(7)
Ir1B B1B Co1B B2B 21.8(6)
C6B Ir1B C15B C14B 118.9(8)
C8B Ir1B C15B C14B 39(2)
C16B Ir1B C15B C14B -114.3(12)
C7B Ir1B C15B C14B -159.9(12)
C18B Ir1B C15B C14B -36.8(8)
C17B Ir1B C15B C14B -79.1(9)
B1B Ir1B C15B C14B 163.4(8)
B2B Ir1B C15B C14B 74.1(10)
C6B Ir1B C15B C16B -126.7(8)
C8B Ir1B C15B C16B 153.0(15)
C7B Ir1B C15B C16B -45.6(17)
C18B Ir1B C15B C16B 77.5(8)
C14B Ir1B C15B C16B 114.3(12)
C17B Ir1B C15B C16B 35.2(7)
B1B Ir1B C15B C16B -82.3(9)
B2B Ir1B C15B C16B -171.6(7)
C6B Ir1B C17B C16B 27.9(19)
C8B Ir1B C17B C16B 160.6(8)
C7B Ir1B C17B C16B 119.3(9)
C18B Ir1B C17B C16B -117.4(13)
C14B Ir1B C17B C16B -80.4(9)
C15B Ir1B C17B C16B -37.7(8)
B1B Ir1B C17B C16B 72.8(10)
B2B Ir1B C17B C16B -154.0(12)
C6B Ir1B C17B C18B 145.3(13)
C8B Ir1B C17B C18B -82.0(9)
C16B Ir1B C17B C18B 117.4(13)
C7B Ir1B C17B C18B -123.3(8)
C14B Ir1B C17B C18B 37.0(8)
C15B Ir1B C17B C18B 79.7(9)
B1B Ir1B C17B C18B -169.8(8)
B2B Ir1B C17B C18B -36.6(16)
C18B C17B C16B C15B 0.5(14)
Ir1B C17B C16B C15B 62.1(9)
C18B C17B C16B Ir1B -61.6(8)
C14B C15B C16B C17B -0.3(14)
Ir1B C15B C16B C17B -62.8(9)
C14B C15B C16B Ir1B 62.6(8)
C6B Ir1B C16B C17B -169.1(8)
C8B Ir1B C16B C17B -42.0(15)
C7B Ir1B C16B C17B -79.4(9)
C18B Ir1B C16B C17B 37.9(8)
C14B Ir1B C16B C17B 80.2(9)
C15B Ir1B C16B C17B 119.1(12)
B1B Ir1B C16B C17B -124.9(9)
B2B Ir1B C16B C17B 142.7(15)
C6B Ir1B C16B C15B 71.7(9)
C8B Ir1B C16B C15B -161.2(9)
C7B Ir1B C16B C15B 161.4(7)
C18B Ir1B C16B C15B -81.2(9)
C14B Ir1B C16B C15B -39.0(8)
C17B Ir1B C16B C15B -119.1(12)
B1B Ir1B C16B C15B 116.0(8)
B2B Ir1B C16B C15B 24(2)
C16B C15B C14B C18B -0.1(13)
Ir1B C15B C14B C18B 62.0(9)
C16B C15B C14B Ir1B -62.0(8)
C6B Ir1B C14B C18B 163.8(7)
C8B Ir1B C14B C18B 75.5(9)
C16B Ir1B C14B C18B -78.1(8)
C7B Ir1B C14B C18B 38.9(18)
C17B Ir1B C14B C18B -37.3(7)
C15B Ir1B C14B C18B -118.0(12)
B1B Ir1B C14B C18B -154.6(11)
B2B Ir1B C14B C18B 118.1(8)
C6B Ir1B C14B C15B -78.2(9)
C8B Ir1B C14B C15B -166.5(8)
C16B Ir1B C14B C15B 39.8(8)
C7B Ir1B C14B C15B 156.9(13)
C18B Ir1B C14B C15B 118.0(12)
C17B Ir1B C14B C15B 80.6(9)
B1B Ir1B C14B C15B -36.6(16)
B2B Ir1B C14B C15B -124.0(9)
C15B C14B C18B C17B 0.4(14)
Ir1B C14B C18B C17B 62.6(8)
C15B C14B C18B Ir1B -62.2(8)
C16B C17B C18B C14B -0.6(14)
Ir1B C17B C18B C14B -62.5(9)
C16B C17B C18B Ir1B 61.9(9)
C6B Ir1B C18B C14B -35.4(15)
C8B Ir1B C18B C14B -124.7(8)
C16B Ir1B C18B C14B 81.3(9)
C7B Ir1B C18B C14B -165.3(7)
C17B Ir1B C18B C14B 117.8(12)
C15B Ir1B C18B C14B 37.4(8)
B1B Ir1B C18B C14B 145.3(14)
B2B Ir1B C18B C14B -78.9(9)
C6B Ir1B C18B C17B -153.3(10)
C8B Ir1B C18B C17B 117.5(8)
C16B Ir1B C18B C17B -36.5(8)
C7B Ir1B C18B C17B 76.9(9)
C14B Ir1B C18B C17B -117.8(11)
C15B Ir1B C18B C17B -80.4(9)
B1B Ir1B C18B C17B 27.5(19)
B2B Ir1B C18B C17B 163.3(8)
C7A C8A B2A C13A 177.6(12)
C12A C8A B2A C13A 0.1(19)
Co1A C8A B2A C13A 123.2(13)
Ir1A C8A B2A C13A -123.9(13)
C7A C8A B2A C6A -0.5(12)
C12A C8A B2A C6A -178.1(9)
Co1A C8A B2A C6A -55.0(6)
Ir1A C8A B2A C6A 57.9(7)
C7A C8A B2A Co1A 54.5(8)
C12A C8A B2A Co1A -123.1(10)
Ir1A C8A B2A Co1A 112.9(4)
C7A C8A B2A Ir1A -58.4(8)
C12A C8A B2A Ir1A 124.0(10)
Co1A C8A B2A Ir1A -112.9(4)
C9A C6A B2A C13A 3.5(18)
B1A C6A B2A C13A -177.9(12)
Co1A C6A B2A C13A -122.0(12)
Ir1A C6A B2A C13A 123.5(12)
C9A C6A B2A C8A -178.3(10)
B1A C6A B2A C8A 0.3(12)
Co1A C6A B2A C8A 56.2(7)
Ir1A C6A B2A C8A -58.3(7)
C9A C6A B2A Co1A 125.5(11)
B1A C6A B2A Co1A -55.9(8)
Ir1A C6A B2A Co1A -114.5(4)
C9A C6A B2A Ir1A -120.0(10)
B1A C6A B2A Ir1A 58.6(8)
Co1A C6A B2A Ir1A 114.5(4)
C6A Co1A B2A C13A 118.9(14)
C5A Co1A B2A C13A -6.6(13)
C7A Co1A B2A C13A -156.9(12)
C1A Co1A B2A C13A 34.2(13)
C4A Co1A B2A C13A -43.9(14)
C2A Co1A B2A C13A 60.3(17)
C8A Co1A B2A C13A -123.7(14)
C3A Co1A B2A C13A -61(2)
B1A Co1A B2A C13A 154.7(13)
C6A Co1A B2A C8A -117.4(9)
C5A Co1A B2A C8A 117.1(7)
C7A Co1A B2A C8A -33.2(6)
C1A Co1A B2A C8A 157.9(6)
C4A Co1A B2A C8A 79.8(8)
C2A Co1A B2A C8A -176.0(9)
C3A Co1A B2A C8A 63.0(18)
B1A Co1A B2A C8A -81.6(7)
C5A Co1A B2A C6A -125.5(7)
C7A Co1A B2A C6A 84.2(6)
C1A Co1A B2A C6A -84.7(7)
C4A Co1A B2A C6A -162.8(6)
C2A Co1A B2A C6A -58.6(13)
C8A Co1A B2A C6A 117.4(9)
C3A Co1A B2A C6A -179.6(14)
B1A Co1A B2A C6A 35.8(6)
C6A Co1A B2A Ir1A -57.9(5)
C5A Co1A B2A Ir1A 176.6(5)
C7A Co1A B2A Ir1A 26.3(4)
C1A Co1A B2A Ir1A -142.6(5)
C4A Co1A B2A Ir1A 139.3(5)
C2A Co1A B2A Ir1A -116.5(10)
C8A Co1A B2A Ir1A 59.5(6)
C3A Co1A B2A Ir1A 122.4(15)
B1A Co1A B2A Ir1A -22.1(5)
C15A Ir1A B2A C13A -41.8(13)
C6A Ir1A B2A C13A -120.3(14)
C7A Ir1A B2A C13A 157.9(13)
C8A Ir1A B2A C13A 124.3(14)
C17A Ir1A B2A C13A 58.6(19)
C14A Ir1A B2A C13A -2.6(13)
C16A Ir1A B2A C13A -60.8(19)
C18A Ir1A B2A C13A 35.7(14)
B1A Ir1A B2A C13A -155.6(13)
C15A Ir1A B2A C8A -166.1(6)
C6A Ir1A B2A C8A 115.3(9)
C7A Ir1A B2A C8A 33.6(6)
C17A Ir1A B2A C8A -65.7(14)
C14A Ir1A B2A C8A -126.9(6)
C16A Ir1A B2A C8A 174.8(12)
C18A Ir1A B2A C8A -88.7(7)
B1A Ir1A B2A C8A 80.0(7)
C15A Ir1A B2A C6A 78.5(7)
C7A Ir1A B2A C6A -81.8(6)
C8A Ir1A B2A C6A -115.3(9)
C17A Ir1A B2A C6A 178.9(10)
C14A Ir1A B2A C6A 117.7(6)
C16A Ir1A B2A C6A 59.5(15)
C18A Ir1A B2A C6A 156.0(7)
B1A Ir1A B2A C6A -35.3(6)
C15A Ir1A B2A Co1A 135.0(5)
C6A Ir1A B2A Co1A 56.5(5)
C7A Ir1A B2A Co1A -25.3(4)
C8A Ir1A B2A Co1A -58.9(6)
C17A Ir1A B2A Co1A -124.6(11)
C14A Ir1A B2A Co1A 174.2(5)
C16A Ir1A B2A Co1A 116.0(13)
C18A Ir1A B2A Co1A -147.5(5)
B1A Ir1A B2A Co1A 21.2(5)
C9A C6A B1A C10A -1(2)
B2A C6A B1A C10A -179.6(12)
Co1A C6A B1A C10A 124.6(14)
Ir1A C6A B1A C10A -121.6(14)
C9A C6A B1A C7A 178.7(10)
B2A C6A B1A C7A 0.0(12)
Co1A C6A B1A C7A -55.7(7)
Ir1A C6A B1A C7A 58.0(7)
C9A C6A B1A Co1A -125.6(11)
B2A C6A B1A Co1A 55.7(8)
Ir1A C6A B1A Co1A 113.7(4)
C9A C6A B1A Ir1A 120.6(10)
B2A C6A B1A Ir1A -58.0(8)
Co1A C6A B1A Ir1A -113.7(4)
C8A C7A B1A C6A -0.4(12)
C11A C7A B1A C6A 179.4(11)
Co1A C7A B1A C6A 56.2(7)
Ir1A C7A B1A C6A -58.7(7)
C8A C7A B1A C10A 179.3(11)
C11A C7A B1A C10A -0.9(18)
Co1A C7A B1A C10A -124.1(12)
Ir1A C7A B1A C10A 121.0(12)
C8A C7A B1A Co1A -56.5(8)
C11A C7A B1A Co1A 123.3(11)
Ir1A C7A B1A Co1A -114.8(5)
C8A C7A B1A Ir1A 58.3(8)
C11A C7A B1A Ir1A -121.9(11)
Co1A C7A B1A Ir1A 114.8(5)
C5A Co1A B1A C6A 58.0(19)
C7A Co1A B1A C6A -116.8(9)
C1A Co1A B1A C6A 77.1(8)
C4A Co1A B1A C6A -179.2(10)
C2A Co1A B1A C6A 116.1(7)
C8A Co1A B1A C6A -83.7(7)
C3A Co1A B1A C6A 154.8(6)
B2A Co1A B1A C6A -37.0(7)
C6A Co1A B1A C10A -125.2(15)
C5A Co1A B1A C10A -67(2)
C7A Co1A B1A C10A 117.9(15)
C1A Co1A B1A C10A -48.1(15)
C4A Co1A B1A C10A 55.6(19)
C2A Co1A B1A C10A -9.1(14)
C8A Co1A B1A C10A 151.1(13)
C3A Co1A B1A C10A 29.6(14)
B2A Co1A B1A C10A -162.2(14)
C6A Co1A B1A C7A 116.8(9)
C5A Co1A B1A C7A 174.9(15)
C1A Co1A B1A C7A -166.0(6)
C4A Co1A B1A C7A -62.4(13)
C2A Co1A B1A C7A -127.0(6)
C8A Co1A B1A C7A 33.2(6)
C3A Co1A B1A C7A -88.3(7)
B2A Co1A B1A C7A 79.9(7)
C6A Co1A B1A Ir1A 59.1(6)
C5A Co1A B1A Ir1A 117.2(16)
C7A Co1A B1A Ir1A -57.7(6)
C1A Co1A B1A Ir1A 136.2(5)
C4A Co1A B1A Ir1A -120.1(11)
C2A Co1A B1A Ir1A 175.3(5)
C8A Co1A B1A Ir1A -24.5(5)
C3A Co1A B1A Ir1A -146.0(5)
B2A Co1A B1A Ir1A 22.2(6)
C15A Ir1A B1A C6A -83.9(8)
C7A Ir1A B1A C6A 114.9(9)
C8A Ir1A B1A C6A 81.9(7)
C17A Ir1A B1A C6A -160.3(6)
C14A Ir1A B1A C6A -58.2(13)
C16A Ir1A B1A C6A -122.8(7)
C18A Ir1A B1A C6A -176.0(13)
B2A Ir1A B1A C6A 36.7(6)
C15A Ir1A B1A C10A 42.2(14)
C6A Ir1A B1A C10A 126.1(15)
C7A Ir1A B1A C10A -119.0(15)
C8A Ir1A B1A C10A -152.0(13)
C17A Ir1A B1A C10A -34.3(14)
C14A Ir1A B1A C10A 67.9(18)
C16A Ir1A B1A C10A 3.3(13)
C18A Ir1A B1A C10A -50(2)
B2A Ir1A B1A C10A 162.8(13)
C15A Ir1A B1A C7A 161.2(6)
C6A Ir1A B1A C7A -114.9(9)
C8A Ir1A B1A C7A -33.0(6)
C17A Ir1A B1A C7A 84.8(8)
C14A Ir1A B1A C7A -173.0(10)
C16A Ir1A B1A C7A 122.3(7)
C18A Ir1A B1A C7A 69.1(17)
B2A Ir1A B1A C7A -78.2(7)
C15A Ir1A B1A Co1A -142.0(5)
C6A Ir1A B1A Co1A -58.1(6)
C7A Ir1A B1A Co1A 56.8(6)
C8A Ir1A B1A Co1A 23.8(5)
C17A Ir1A B1A Co1A 141.6(5)
C14A Ir1A B1A Co1A -116.2(10)
C16A Ir1A B1A Co1A 179.1(5)
C18A Ir1A B1A Co1A 125.9(14)
B2A Ir1A B1A Co1A -21.4(5)
C10B B1B C6B C9B -1.8(18)
C7B B1B C6B C9B -177.8(10)
Co1B B1B C6B C9B -122.5(11)
Ir1B B1B C6B C9B 123.6(11)
C10B B1B C6B B2B 175.6(11)
C7B B1B C6B B2B -0.4(11)
Co1B B1B C6B B2B 54.9(7)
Ir1B B1B C6B B2B -58.9(7)
C10B B1B C6B Co1B 120.7(12)
C7B B1B C6B Co1B -55.3(7)
Ir1B B1B C6B Co1B -113.8(4)
C10B B1B C6B Ir1B -125.4(12)
C7B B1B C6B Ir1B 58.5(7)
Co1B B1B C6B Ir1B 113.8(4)
C8B B2B C6B C9B 178.0(11)
C13B B2B C6B C9B -0.4(18)
Co1B B2B C6B C9B 122.1(11)
Ir1B B2B C6B C9B -123.5(11)
C8B B2B C6B B1B 0.6(11)
C13B B2B C6B B1B -177.8(11)
Co1B B2B C6B B1B -55.3(7)
Ir1B B2B C6B B1B 59.2(7)
C8B B2B C6B Co1B 55.9(7)
C13B B2B C6B Co1B -122.5(11)
Ir1B B2B C6B Co1B 114.5(5)
C8B B2B C6B Ir1B -58.6(7)
C13B B2B C6B Ir1B 123.0(11)
Co1B B2B C6B Ir1B -114.5(5)
C8B Co1B C6B C9B -159.7(11)
C7B Co1B C6B C9B 157.7(11)
C3B Co1B C6B C9B -59.0(14)
C4B Co1B C6B C9B -26.0(12)
C5B Co1B C6B C9B 16.5(12)
C1B Co1B C6B C9B 52.0(13)
B2B Co1B C6B C9B -119.6(13)
B1B Co1B C6B C9B 117.0(13)
C8B Co1B C6B B1B 83.3(7)
C7B Co1B C6B B1B 40.7(6)
C3B Co1B C6B B1B -176.0(8)
C4B Co1B C6B B1B -143.0(7)
C5B Co1B C6B B1B -100.5(7)
C1B Co1B C6B B1B -65.0(9)
B2B Co1B C6B B1B 123.4(9)
C8B Co1B C6B B2B -40.1(6)
C7B Co1B C6B B2B -82.7(7)
C3B Co1B C6B B2B 60.6(10)
C4B Co1B C6B B2B 93.6(7)
C5B Co1B C6B B2B 136.0(7)
C1B Co1B C6B B2B 171.6(8)
B1B Co1B C6B B2B -123.4(9)
C8B Co1B C6B Ir1B 21.2(4)
C7B Co1B C6B Ir1B -21.4(4)
C3B Co1B C6B Ir1B 121.9(7)
C4B Co1B C6B Ir1B 154.9(5)
C5B Co1B C6B Ir1B -162.6(5)
C1B Co1B C6B Ir1B -127.1(6)
B2B Co1B C6B Ir1B 61.3(7)
B1B Co1B C6B Ir1B -62.1(6)
C8B Ir1B C6B C9B 160.6(12)
C16B Ir1B C6B C9B -40.0(13)
C7B Ir1B C6B C9B -158.7(12)
C18B Ir1B C6B C9B 62.0(16)
C14B Ir1B C6B C9B 37.7(12)
C17B Ir1B C6B C9B -60.1(19)
C15B Ir1B C6B C9B -1.4(12)
B1B Ir1B C6B C9B -118.3(13)
B2B Ir1B C6B C9B 121.1(13)
C8B Ir1B C6B B1B -81.1(6)
C16B Ir1B C6B B1B 78.4(8)
C7B Ir1B C6B B1B -40.3(6)
C18B Ir1B C6B B1B -179.6(10)
C14B Ir1B C6B B1B 156.0(7)
C17B Ir1B C6B B1B 58.3(16)
C15B Ir1B C6B B1B 116.9(7)
B2B Ir1B C6B B1B -120.6(9)
C8B Ir1B C6B B2B 39.5(6)
C16B Ir1B C6B B2B -161.0(7)
C7B Ir1B C6B B2B 80.3(6)
C18B Ir1B C6B B2B -59.1(13)
C14B Ir1B C6B B2B -83.4(8)
C17B Ir1B C6B B2B 178.9(13)
C15B Ir1B C6B B2B -122.5(7)
B1B Ir1B C6B B2B 120.6(9)
C8B Ir1B C6B Co1B -20.3(4)
C16B Ir1B C6B Co1B 139.1(6)
C7B Ir1B C6B Co1B 20.5(4)
C18B Ir1B C6B Co1B -118.9(10)
C14B Ir1B C6B Co1B -143.2(5)
C17B Ir1B C6B Co1B 119.0(13)
C15B Ir1B C6B Co1B 177.7(5)
B1B Ir1B C6B Co1B 60.8(6)
B2B Ir1B C6B Co1B -59.8(6)
C12B C8B C7B C11B 1.8(19)
B2B C8B C7B C11B -177.7(11)
Co1B C8B C7B C11B -121.9(12)
Ir1B C8B C7B C11B 124.0(12)
C12B C8B C7B B1B 179.9(10)
B2B C8B C7B B1B 0.4(13)
Co1B C8B C7B B1B 56.2(8)
Ir1B C8B C7B B1B -57.9(8)
C12B C8B C7B Co1B 123.7(11)
B2B C8B C7B Co1B -55.8(8)
Ir1B C8B C7B Co1B -114.1(4)
C12B C8B C7B Ir1B -122.2(11)
B2B C8B C7B Ir1B 58.3(8)
Co1B C8B C7B Ir1B 114.1(4)
C10B B1B C7B C8B -175.9(11)
C6B B1B C7B C8B 0.0(12)
Co1B B1B C7B C8B -56.5(8)
Ir1B B1B C7B C8B 58.5(8)
C10B B1B C7B C11B 2.4(18)
C6B B1B C7B C11B 178.3(10)
Co1B B1B C7B C11B 121.9(11)
Ir1B B1B C7B C11B -123.2(11)
C10B B1B C7B Co1B -119.4(13)
C6B B1B C7B Co1B 56.4(7)
Ir1B B1B C7B Co1B 114.9(4)
C10B B1B C7B Ir1B 125.7(13)
C6B B1B C7B Ir1B -58.5(7)
Co1B B1B C7B Ir1B -114.9(4)
C3B Co1B C7B C8B -65.5(9)
C5B Co1B C7B C8B -178.7(8)
C1B Co1B C7B C8B -144.9(7)
C2B Co1B C7B C8B -102.7(7)
C6B Co1B C7B C8B 83.9(7)
B2B Co1B C7B C8B 36.4(7)
B1B Co1B C7B C8B 123.7(9)
C8B Co1B C7B C11B 123.2(14)
C3B Co1B C7B C11B 57.7(12)
C5B Co1B C7B C11B -55.5(14)
C1B Co1B C7B C11B -21.7(12)
C2B Co1B C7B C11B 20.5(11)
C6B Co1B C7B C11B -152.9(11)
B2B Co1B C7B C11B 159.6(12)
B1B Co1B C7B C11B -113.1(12)
C8B Co1B C7B B1B -123.7(9)
C3B Co1B C7B B1B 170.8(7)
C5B Co1B C7B B1B 57.6(10)
C1B Co1B C7B B1B 91.4(7)
C2B Co1B C7B B1B 133.6(7)
C6B Co1B C7B B1B -39.7(6)
B2B Co1B C7B B1B -87.2(7)
C8B Co1B C7B Ir1B -62.5(6)
C3B Co1B C7B Ir1B -128.1(6)
C5B Co1B C7B Ir1B 118.7(7)
C1B Co1B C7B Ir1B 152.5(4)
C2B Co1B C7B Ir1B -165.3(4)
C6B Co1B C7B Ir1B 21.4(4)
B2B Co1B C7B Ir1B -26.1(5)
B1B Co1B C7B Ir1B 61.1(6)
C6B Ir1B C7B C8B -82.6(7)
C16B Ir1B C7B C8B 156.0(7)
C18B Ir1B C7B C8B 77.9(9)
C14B Ir1B C7B C8B 49.5(17)
C17B Ir1B C7B C8B 117.5(7)
C15B Ir1B C7B C8B -171.3(12)
B1B Ir1B C7B C8B -122.4(10)
B2B Ir1B C7B C8B -36.4(7)
C6B Ir1B C7B C11B 153.3(11)
C8B Ir1B C7B C11B -124.1(14)
C16B Ir1B C7B C11B 31.9(12)
C18B Ir1B C7B C11B -46.2(12)
C14B Ir1B C7B C11B -74.6(17)
C17B Ir1B C7B C11B -6.6(11)
C15B Ir1B C7B C11B 64.6(19)
B1B Ir1B C7B C11B 113.5(12)
B2B Ir1B C7B C11B -160.5(12)
C6B Ir1B C7B B1B 39.8(6)
C8B Ir1B C7B B1B 122.4(10)
C16B Ir1B C7B B1B -81.6(8)
C18B Ir1B C7B B1B -159.7(7)
C14B Ir1B C7B B1B 171.9(13)
C17B Ir1B C7B B1B -120.1(7)
C15B Ir1B C7B B1B -48.9(16)
B2B Ir1B C7B B1B 86.0(7)
C6B Ir1B C7B Co1B -20.9(4)
C8B Ir1B C7B Co1B 61.7(6)
C16B Ir1B C7B Co1B -142.3(5)
C18B Ir1B C7B Co1B 139.6(5)
C14B Ir1B C7B Co1B 111.2(14)
C17B Ir1B C7B Co1B 179.2(5)
C15B Ir1B C7B Co1B -109.6(13)
B1B Ir1B C7B Co1B -60.7(7)
B2B Ir1B C7B Co1B 25.3(4)
